data_4500107
loop_
_publ_author_name
'Xie, Jingli'
'Batten, Stuart R.'
'Zou, Yang'
'Ren, Xiaoming'

_publ_section_title
;
 Observation of in Situ Ligand Reactions during the Assembly of
 Crystalline Zn&#x2212;S Clusters
;
_journal_issue 1
_journal_name_full 'Crystal Growth &amp; Design'
_journal_page_first 16
_journal_paper_doi 10.1021/cg100926g
_journal_volume 11
_journal_year 2011
_chemical_formula_sum 'C110 H88 N2 S15 Zn8'
_chemical_formula_weight 2441.68
_chemical_name_systematic
; 
 ? 
;
_space_group_IT_number 14
_symmetry_cell_setting monoclinic
_symmetry_space_group_name_Hall '-P 2yn'
_symmetry_space_group_name_H-M 'P 1 21/n 1'
_atom_sites_solution_hydrogens geom
_atom_sites_solution_primary direct
_atom_sites_solution_secondary difmap
_audit_creation_method SHELXL-97
_cell_angle_alpha 90.00
_cell_angle_beta 91.919(2)
_cell_angle_gamma 90.00
_cell_formula_units_Z 8
_cell_length_a 13.4355(13)
_cell_length_b 27.915(3)
_cell_length_c 55.873(5)
_cell_measurement_reflns_used 33248
_cell_measurement_temperature 130(2)
_cell_measurement_theta_max 25.00
_cell_measurement_theta_min 1.03
_cell_volume 20944(4)
_computing_cell_refinement 'SMART (Siemens, 1996)'
_computing_data_collection 'SMART (Siemens, 1996)'
_computing_data_reduction SAINT
_computing_molecular_graphics SHELXTL
_computing_publication_material
;
SHELXTL, PARST (Nardelli, 1995) and PLATON (Spek, 1990)
;
_computing_structure_refinement 'SHELXL-97 (Sheldrick, 1997)'
_computing_structure_solution 'SHELXS-97 (Sheldrick, 1990)'
_diffrn_ambient_temperature 130(2)
_diffrn_measured_fraction_theta_full 0.902
_diffrn_measured_fraction_theta_max 0.902
_diffrn_measurement_device_type 'CCD area detector'
_diffrn_measurement_method '\w scans'
_diffrn_radiation_monochromator graphite
_diffrn_radiation_source 'fine-focus sealed tube'
_diffrn_radiation_type MoK\a
_diffrn_radiation_wavelength 0.71073
_diffrn_reflns_av_R_equivalents 0.0727
_diffrn_reflns_av_sigmaI/netI 0.2083
_diffrn_reflns_limit_h_max 15
_diffrn_reflns_limit_h_min -15
_diffrn_reflns_limit_k_max 18
_diffrn_reflns_limit_k_min -33
_diffrn_reflns_limit_l_max 36
_diffrn_reflns_limit_l_min -62
_diffrn_reflns_number 48214
_diffrn_reflns_theta_full 25.00
_diffrn_reflns_theta_max 25.00
_diffrn_reflns_theta_min 1.03
_exptl_absorpt_coefficient_mu 2.147
_exptl_absorpt_correction_T_max 0.639
_exptl_absorpt_correction_T_min 0.510
_exptl_absorpt_correction_type empirical
_exptl_absorpt_process_details 'SADABS (Sheldrick, 1996)'
_exptl_crystal_colour pale-yellow
_exptl_crystal_density_diffrn 1.549
_exptl_crystal_density_method 'not measured'
_exptl_crystal_description block
_exptl_crystal_F_000 9936
_exptl_crystal_size_max 0.44
_exptl_crystal_size_mid 0.27
_exptl_crystal_size_min 0.21
_refine_diff_density_max 3.129
_refine_diff_density_min -0.930
_refine_diff_density_rms 0.168
_refine_ls_extinction_method none
_refine_ls_goodness_of_fit_ref 0.973
_refine_ls_hydrogen_treatment constr
_refine_ls_matrix_type full
_refine_ls_number_parameters 2411
_refine_ls_number_reflns 33248
_refine_ls_number_restraints 0
_refine_ls_restrained_S_all 0.973
_refine_ls_R_factor_all 0.2064
_refine_ls_R_factor_gt 0.1143
_refine_ls_shift/su_max 0.001
_refine_ls_shift/su_mean 0.000
_refine_ls_structure_factor_coef Fsqd
_refine_ls_weighting_details 'calc w=1/[\s^2^(Fo^2^)+(0.0000P)^2^+510.2201P] where P=(Fo^2^+2Fc^2^)/3'
_refine_ls_weighting_scheme calc
_refine_ls_wR_factor_gt 0.2402
_refine_ls_wR_factor_ref 0.2695
_reflns_number_gt 17399
_reflns_number_total 33248
_reflns_threshold_expression >2sigma(I)
_cod_data_source_file cg100926g_si_003.cif
_cod_data_source_block 6
_cod_depositor_comments
;
The following automatic conversions were performed:

'_symmetry_cell_setting' value 'Monoclinic' changed to 'monoclinic'
according to /home/saulius/struct/CIF-dictionaries/cif_core.dic
dictionary named 'cif_core.dic' version 2.4.1 from 2010-06-29.

Automatic conversion script
Id: cif_fix_values 1715 2011-07-08 13:25:40Z adriana 
;
_cod_original_cell_volume 20943(3)
_cod_original_sg_symbol_H-M P2(1)/n
_cod_database_code 4500107

loop_
_symmetry_equiv_pos_as_xyz
'x, y, z'
'-x+1/2, y+1/2, -z+1/2'
'-x, -y, -z'
'x-1/2, -y-1/2, z-1/2'

loop_
_atom_site_label
_atom_site_type_symbol
_atom_site_fract_x
_atom_site_fract_y
_atom_site_fract_z
_atom_site_U_iso_or_equiv
_atom_site_adp_type
_atom_site_occupancy
_atom_site_symmetry_multiplicity
_atom_site_calc_flag
_atom_site_refinement_flags
Zn1 Zn 0.74085(12) 0.30879(6) 0.17427(3) 0.0331(5) Uani 1 1 d .
Zn2 Zn 0.68577(12) 0.42898(6) 0.20178(3) 0.0292(4) Uani 1 1 d .
Zn3 Zn 0.49871(12) 0.32782(6) 0.20762(3) 0.0293(4) Uani 1 1 d .
Zn4 Zn 0.74561(11) 0.32113(6) 0.24222(3) 0.0278(4) Uani 1 1 d .
Zn5 Zn 0.81622(12) 0.44366(6) 0.25984(3) 0.0311(4) Uani 1 1 d .
Zn6 Zn 0.41531(12) 0.45240(6) 0.20791(3) 0.0292(4) Uani 1 1 d .
Zn7 Zn 0.50708(13) 0.27946(7) 0.27250(3) 0.0348(5) Uani 1 1 d .
Zn8 Zn 0.54867(12) 0.40654(6) 0.26194(3) 0.0300(4) Uani 1 1 d .
Zn9 Zn 0.55677(14) 0.85660(7) 1.05525(4) 0.0423(5) Uani 1 1 d .
Zn10 Zn 0.80039(13) 0.83284(7) 1.02137(4) 0.0423(5) Uani 1 1 d .
Zn11 Zn 0.63464(13) 0.72898(7) 1.04113(4) 0.0392(5) Uani 1 1 d .
Zn12 Zn 0.54795(13) 0.81323(7) 0.99094(3) 0.0354(5) Uani 1 1 d .
Zn13 Zn 0.49484(14) 0.68217(7) 0.98482(4) 0.0434(5) Uani 1 1 d .
Zn14 Zn 0.75449(13) 0.72010(7) 0.98190(4) 0.0404(5) Uani 1 1 d .
Zn15 Zn 0.76438(14) 0.83884(7) 0.95351(4) 0.0450(5) Uani 1 1 d .
Zn16 Zn 0.91342(15) 0.71281(8) 1.04107(4) 0.0534(6) Uani 1 1 d .
S1 S 0.8263(3) 0.28225(17) 0.14192(9) 0.0511(13) Uani 1 1 d .
S2 S 0.7009(3) 0.39056(15) 0.16507(8) 0.0342(10) Uani 1 1 d .
S3 S 0.5898(3) 0.27182(14) 0.18604(8) 0.0331(10) Uani 1 1 d .
S4 S 0.8472(3) 0.30978(13) 0.20941(7) 0.0289(9) Uani 1 1 d .
S5 S 0.8459(3) 0.44425(15) 0.21889(7) 0.0349(10) Uani 1 1 d .
S6 S 0.5684(3) 0.49153(14) 0.20267(8) 0.0337(10) Uani 1 1 d .
S7 S 0.4125(3) 0.38431(14) 0.18271(7) 0.0300(9) Uani 1 1 d .
S8 S 0.4032(3) 0.29756(14) 0.23802(8) 0.0331(10) Uani 1 1 d .
S9 S 0.4231(4) 0.22069(19) 0.29168(10) 0.0660(16) Uani 1 1 d .
S10 S 0.6605(3) 0.25356(14) 0.25555(7) 0.0330(10) Uani 1 1 d .
S11 S 0.5501(3) 0.35094(14) 0.29289(7) 0.0337(10) Uani 1 1 d .
S12 S 0.8317(3) 0.36362(13) 0.27362(7) 0.0288(9) Uani 1 1 d .
S13 S 0.6555(3) 0.47287(14) 0.26789(7) 0.0322(10) Uani 1 1 d .
S14 S 0.3871(3) 0.42413(14) 0.24660(7) 0.0315(10) Uani 1 1 d .
S15 S 0.6197(2) 0.37338(13) 0.22838(7) 0.0266(9) Uani 1 1 d .
S16 S 0.4758(4) 0.90366(19) 1.08237(10) 0.0594(14) Uani 1 1 d .
S17 S 0.6083(3) 0.78258(17) 1.07201(8) 0.0491(12) Uani 1 1 d .
S18 S 0.4493(3) 0.84102(14) 1.02132(8) 0.0355(10) Uani 1 1 d .
S19 S 0.7000(3) 0.89279(15) 1.03735(8) 0.0416(11) Uani 1 1 d .
S20 S 0.8923(3) 0.79449(17) 1.05175(10) 0.0538(13) Uani 1 1 d .
S21 S 1.0559(5) 0.6848(2) 1.06047(14) 0.093(2) Uani 1 1 d .
S22 S 0.7614(3) 0.67260(16) 1.04845(8) 0.0444(11) Uani 1 1 d .
S23 S 0.4831(3) 0.69519(16) 1.02656(9) 0.0457(12) Uani 1 1 d .
S24 S 0.4675(3) 0.75570(16) 0.96601(8) 0.0399(11) Uani 1 1 d .
S25 S 0.6206(3) 0.87419(15) 0.96823(8) 0.0416(11) Uani 1 1 d .
S26 S 0.8843(3) 0.84705(17) 0.98492(9) 0.0510(13) Uani 1 1 d .
S27 S 0.6551(3) 0.65023(16) 0.98023(8) 0.0441(11) Uani 1 1 d .
S28 S 0.9162(3) 0.71301(16) 0.99819(9) 0.0496(13) Uani 1 1 d .
S29 S 0.7369(3) 0.75710(16) 0.94410(8) 0.0435(11) Uani 1 1 d .
S30 S 0.6842(3) 0.77394(15) 1.00829(8) 0.0370(10) Uani 1 1 d .
N1 N 0.8996(10) 0.4848(5) 0.2834(3) 0.044(4) Uani 1 1 d .
N2 N 0.3243(9) 0.5027(5) 0.1927(2) 0.036(4) Uani 1 1 d .
N3 N 0.4025(12) 0.6294(6) 0.9716(3) 0.055(4) Uani 1 1 d .
N4 N 0.8083(9) 0.8703(5) 0.9219(3) 0.045(4) Uani 1 1 d .
C1 C 0.8035(13) 0.2237(6) 0.1347(3) 0.046(5) Uani 1 1 d .
C2 C 0.8474(16) 0.2034(7) 0.1153(4) 0.067(6) Uani 1 1 d .
H2 H 0.8833 0.2246 0.1055 0.080 Uiso 1 1 calc R
C3 C 0.8458(16) 0.1554(7) 0.1081(3) 0.068(6) Uani 1 1 d .
H3 H 0.8856 0.1439 0.0956 0.082 Uiso 1 1 calc R
C4 C 0.7806(15) 0.1247(8) 0.1208(3) 0.066(6) Uani 1 1 d .
H4 H 0.7718 0.0920 0.1164 0.079 Uiso 1 1 calc R
C5 C 0.7312(14) 0.1439(7) 0.1397(3) 0.053(5) Uani 1 1 d .
H5 H 0.6897 0.1236 0.1486 0.063 Uiso 1 1 calc R
C6 C 0.7390(12) 0.1925(6) 0.1463(4) 0.054(5) Uani 1 1 d .
H6 H 0.7000 0.2044 0.1589 0.065 Uiso 1 1 calc R
C7 C 0.8053(12) 0.4219(6) 0.1556(3) 0.045(5) Uani 1 1 d .
C8 C 0.7952(13) 0.4697(7) 0.1478(4) 0.066(6) Uani 1 1 d .
H8 H 0.7310 0.4840 0.1479 0.079 Uiso 1 1 calc R
C9 C 0.8724(15) 0.4964(8) 0.1401(5) 0.100(10) Uani 1 1 d .
H9 H 0.8610 0.5277 0.1339 0.120 Uiso 1 1 calc R
C10 C 0.9687(15) 0.4775(7) 0.1413(5) 0.084(8) Uani 1 1 d .
H10 H 1.0237 0.4964 0.1367 0.101 Uiso 1 1 calc R
C11 C 0.9828(12) 0.4312(7) 0.1491(4) 0.061(6) Uani 1 1 d .
H11 H 1.0479 0.4179 0.1493 0.074 Uiso 1 1 calc R
C12 C 0.9029(12) 0.4033(7) 0.1566(3) 0.054(5) Uani 1 1 d .
H12 H 0.9147 0.3717 0.1624 0.065 Uiso 1 1 calc R
C13 C 0.5121(10) 0.2564(5) 0.1606(3) 0.030(4) Uani 1 1 d .
C14 C 0.5294(10) 0.2753(6) 0.1378(3) 0.033(4) Uani 1 1 d .
H14 H 0.5817 0.2975 0.1354 0.039 Uiso 1 1 calc R
C15 C 0.4671(14) 0.2604(7) 0.1188(4) 0.059(6) Uani 1 1 d .
H15 H 0.4783 0.2726 0.1032 0.071 Uiso 1 1 calc R
C16 C 0.3911(14) 0.2292(7) 0.1216(4) 0.057(5) Uani 1 1 d .
H16 H 0.3483 0.2203 0.1084 0.068 Uiso 1 1 calc R
C17 C 0.3778(12) 0.2105(6) 0.1444(3) 0.044(5) Uani 1 1 d .
H17 H 0.3264 0.1878 0.1467 0.053 Uiso 1 1 calc R
C18 C 0.4378(11) 0.2243(6) 0.1635(3) 0.040(4) Uani 1 1 d .
H18 H 0.4273 0.2112 0.1789 0.048 Uiso 1 1 calc R
C19 C 0.8890(9) 0.2502(5) 0.2127(3) 0.022(3) Uani 1 1 d .
C20 C 0.8356(10) 0.2114(5) 0.2055(3) 0.027(4) Uani 1 1 d .
H20 H 0.7728 0.2161 0.1976 0.033 Uiso 1 1 calc R
C21 C 0.8696(13) 0.1644(5) 0.2094(3) 0.042(5) Uani 1 1 d .
H21 H 0.8301 0.1379 0.2042 0.051 Uiso 1 1 calc R
C22 C 0.9591(11) 0.1572(6) 0.2206(3) 0.037(4) Uani 1 1 d .
H22 H 0.9848 0.1256 0.2221 0.044 Uiso 1 1 calc R
C23 C 1.0143(11) 0.1955(6) 0.2299(3) 0.037(4) Uani 1 1 d .
H23 H 1.0737 0.1901 0.2392 0.044 Uiso 1 1 calc R
C24 C 0.9808(11) 0.2421(5) 0.2254(3) 0.034(4) Uani 1 1 d .
H24 H 1.0198 0.2686 0.2308 0.041 Uiso 1 1 calc R
C25 C 0.8932(11) 0.5016(6) 0.2117(3) 0.043(4) Uani 1 1 d .
C26 C 0.9954(12) 0.5106(7) 0.2161(4) 0.064(6) Uani 1 1 d .
H26 H 1.0371 0.4854 0.2220 0.077 Uiso 1 1 calc R
C27 C 1.0352(19) 0.5538(9) 0.2121(4) 0.082(7) Uiso 1 1 d .
H27 H 1.1030 0.5599 0.2164 0.098 Uiso 1 1 calc R
C28 C 0.9774(18) 0.5885(8) 0.2020(5) 0.094(9) Uani 1 1 d .
H28 H 1.0073 0.6180 0.1978 0.113 Uiso 1 1 calc R
C29 C 0.8787(17) 0.5825(7) 0.1977(4) 0.086(8) Uani 1 1 d .
H29 H 0.8388 0.6081 0.1916 0.103 Uiso 1 1 calc R
C30 C 0.8361(14) 0.5377(7) 0.2022(4) 0.065(6) Uani 1 1 d .
H30 H 0.7673 0.5325 0.1987 0.078 Uiso 1 1 calc R
C31 C 0.5436(10) 0.5163(6) 0.1732(3) 0.034(4) Uani 1 1 d .
C32 C 0.5360(15) 0.5669(6) 0.1716(4) 0.061(6) Uani 1 1 d .
H32 H 0.5478 0.5864 0.1854 0.073 Uiso 1 1 calc R
C33 C 0.5109(17) 0.5872(7) 0.1496(4) 0.068(7) Uani 1 1 d .
H33 H 0.5020 0.6209 0.1482 0.082 Uiso 1 1 calc R
C34 C 0.4991(14) 0.5589(7) 0.1299(3) 0.053(5) Uani 1 1 d .
H34 H 0.4863 0.5735 0.1148 0.064 Uiso 1 1 calc R
C35 C 0.5049(12) 0.5107(6) 0.1312(3) 0.047(5) Uani 1 1 d .
H35 H 0.4929 0.4914 0.1174 0.056 Uiso 1 1 calc R
C36 C 0.5292(13) 0.4899(7) 0.1534(3) 0.048(5) Uani 1 1 d .
H36 H 0.5358 0.4561 0.1544 0.058 Uiso 1 1 calc R
C37 C 0.2885(10) 0.3602(5) 0.1801(3) 0.029(4) Uani 1 1 d .
C38 C 0.2112(10) 0.3747(6) 0.1945(3) 0.037(4) Uani 1 1 d .
H38 H 0.2223 0.3991 0.2061 0.044 Uiso 1 1 calc R
C39 C 0.1195(12) 0.3537(7) 0.1919(3) 0.050(5) Uani 1 1 d .
H39 H 0.0680 0.3631 0.2022 0.060 Uiso 1 1 calc R
C40 C 0.1003(12) 0.3197(6) 0.1749(4) 0.051(5) Uani 1 1 d .
H40 H 0.0364 0.3052 0.1735 0.061 Uiso 1 1 calc R
C41 C 0.1743(12) 0.3062(6) 0.1596(4) 0.050(5) Uani 1 1 d .
H41 H 0.1614 0.2831 0.1474 0.060 Uiso 1 1 calc R
C42 C 0.2684(11) 0.3273(6) 0.1624(3) 0.043(5) Uani 1 1 d .
H42 H 0.3193 0.3187 0.1519 0.052 Uiso 1 1 calc R
C43 C 0.3562(10) 0.2416(6) 0.2275(3) 0.037(4) Uani 1 1 d .
C44 C 0.2715(11) 0.2436(6) 0.2122(3) 0.040(4) Uani 1 1 d .
H44 H 0.2417 0.2738 0.2089 0.048 Uiso 1 1 calc R
C45 C 0.2290(12) 0.2025(6) 0.2016(3) 0.039(4) Uiso 1 1 d .
H45 H 0.1738 0.2047 0.1906 0.046 Uiso 1 1 calc R
C46 C 0.2709(12) 0.1579(6) 0.2079(3) 0.048(5) Uani 1 1 d .
H46 H 0.2412 0.1291 0.2021 0.058 Uiso 1 1 calc R
C47 C 0.3543(14) 0.1566(6) 0.2222(3) 0.051(5) Uani 1 1 d .
H47 H 0.3838 0.1264 0.2258 0.061 Uiso 1 1 calc R
C48 C 0.3987(12) 0.1978(6) 0.2321(3) 0.041(4) Uani 1 1 d .
H48 H 0.4578 0.1955 0.2418 0.049 Uiso 1 1 calc R
C49 C 0.4174(13) 0.2330(7) 0.3204(4) 0.052(5) Uani 1 1 d .
C50 C 0.3332(17) 0.2568(7) 0.3296(4) 0.075(7) Uani 1 1 d .
H50 H 0.2837 0.2680 0.3184 0.090 Uiso 1 1 calc R
C51 C 0.318(2) 0.2650(10) 0.3540(5) 0.102(10) Uani 1 1 d .
H51 H 0.2643 0.2840 0.3590 0.122 Uiso 1 1 calc R
C52 C 0.3827(18) 0.2452(8) 0.3700(6) 0.094(9) Uani 1 1 d .
H52 H 0.3707 0.2484 0.3866 0.113 Uiso 1 1 calc R
C53 C 0.4694(19) 0.2192(11) 0.3628(5) 0.110(10) Uani 1 1 d .
H53 H 0.5149 0.2044 0.3739 0.132 Uiso 1 1 calc R
C54 C 0.4810(17) 0.2175(11) 0.3380(5) 0.099(9) Uani 1 1 d .
H54 H 0.5413 0.2038 0.3329 0.119 Uiso 1 1 calc R
C55 C 0.7388(13) 0.2301(6) 0.2781(3) 0.041(4) Uani 1 1 d .
C56 C 0.7349(14) 0.2448(7) 0.3020(4) 0.060(6) Uani 1 1 d .
H56 H 0.6866 0.2676 0.3066 0.073 Uiso 1 1 calc R
C57 C 0.8020(16) 0.2259(8) 0.3191(4) 0.071(6) Uani 1 1 d .
H57 H 0.7990 0.2364 0.3353 0.086 Uiso 1 1 calc R
C58 C 0.8725(13) 0.1924(7) 0.3133(4) 0.060(6) Uani 1 1 d .
H58 H 0.9142 0.1783 0.3254 0.072 Uiso 1 1 calc R
C59 C 0.8816(14) 0.1800(7) 0.2899(4) 0.061(6) Uani 1 1 d .
H59 H 0.9331 0.1589 0.2854 0.073 Uiso 1 1 calc R
C60 C 0.8156(11) 0.1982(6) 0.2730(3) 0.039(4) Uani 1 1 d .
H60 H 0.8224 0.1886 0.2569 0.047 Uiso 1 1 calc R
C61 C 0.4490(12) 0.3698(6) 0.3103(3) 0.040(4) Uani 1 1 d .
C62 C 0.4701(14) 0.3847(8) 0.3336(3) 0.063(6) Uani 1 1 d .
H62 H 0.5370 0.3838 0.3397 0.076 Uiso 1 1 calc R
C63 C 0.3963(17) 0.4010(10) 0.3483(4) 0.098(10) Uani 1 1 d .
H63 H 0.4130 0.4132 0.3638 0.118 Uiso 1 1 calc R
C64 C 0.2983(16) 0.3993(9) 0.3402(4) 0.082(7) Uani 1 1 d .
H64 H 0.2470 0.4084 0.3506 0.098 Uiso 1 1 calc R
C65 C 0.2737(12) 0.3842(6) 0.3168(3) 0.048(5) Uani 1 1 d .
H65 H 0.2064 0.3845 0.3110 0.057 Uiso 1 1 calc R
C66 C 0.3501(11) 0.3687(6) 0.3020(3) 0.044(5) Uani 1 1 d .
H66 H 0.3343 0.3574 0.2863 0.053 Uiso 1 1 calc R
C67 C 0.9565(9) 0.3423(5) 0.2719(3) 0.028(4) Uani 1 1 d .
C68 C 1.0318(11) 0.3659(5) 0.2594(3) 0.038(4) Uani 1 1 d .
H68 H 1.0172 0.3949 0.2512 0.045 Uiso 1 1 calc R
C69 C 1.1276(11) 0.3467(6) 0.2592(3) 0.043(5) Uani 1 1 d .
H69 H 1.1784 0.3630 0.2510 0.051 Uiso 1 1 calc R
C70 C 1.1490(11) 0.3036(6) 0.2711(3) 0.042(4) Uani 1 1 d .
H70 H 1.2140 0.2904 0.2710 0.050 Uiso 1 1 calc R
C71 C 1.0760(11) 0.2814(6) 0.2825(3) 0.038(4) Uani 1 1 d .
H71 H 1.0910 0.2523 0.2907 0.046 Uiso 1 1 calc R
C72 C 0.9783(11) 0.2992(5) 0.2831(3) 0.031(4) Uani 1 1 d .
H72 H 0.9281 0.2819 0.2910 0.037 Uiso 1 1 calc R
C73 C 0.6679(10) 0.4857(6) 0.2989(3) 0.028(4) Uani 1 1 d .
C74 C 0.6992(13) 0.4518(7) 0.3152(3) 0.045(5) Uani 1 1 d .
H74 H 0.7074 0.4193 0.3105 0.054 Uiso 1 1 calc R
C75 C 0.7189(15) 0.4664(8) 0.3391(4) 0.065(6) Uani 1 1 d .
H75 H 0.7483 0.4448 0.3505 0.078 Uiso 1 1 calc R
C76 C 0.6944(16) 0.5132(8) 0.3459(4) 0.075(6) Uiso 1 1 d .
H76 H 0.7042 0.5233 0.3620 0.090 Uiso 1 1 calc R
C77 C 0.6566(15) 0.5442(7) 0.3292(4) 0.068(6) Uani 1 1 d .
H77 H 0.6365 0.5752 0.3342 0.081 Uiso 1 1 calc R
C78 C 0.6462(13) 0.5324(6) 0.3050(3) 0.050(5) Uani 1 1 d .
H78 H 0.6251 0.5553 0.2934 0.060 Uiso 1 1 calc R
C79 C 0.3275(11) 0.4663(5) 0.2647(3) 0.032(4) Uani 1 1 d .
C80 C 0.2260(10) 0.4768(5) 0.2589(3) 0.038(4) Uani 1 1 d .
H80 H 0.1934 0.4635 0.2451 0.045 Uiso 1 1 calc R
C81 C 0.1760(12) 0.5073(6) 0.2742(3) 0.049(5) Uani 1 1 d .
H81 H 0.1082 0.5151 0.2707 0.058 Uiso 1 1 calc R
C82 C 0.2242(15) 0.5265(6) 0.2945(4) 0.060(6) Uani 1 1 d .
H82 H 0.1881 0.5457 0.3052 0.071 Uiso 1 1 calc R
C83 C 0.3205(16) 0.5180(6) 0.2989(4) 0.060(6) Uani 1 1 d .
H83 H 0.3544 0.5332 0.3120 0.072 Uiso 1 1 calc R
C84 C 0.3724(13) 0.4863(7) 0.2839(3) 0.048(5) Uani 1 1 d .
H84 H 0.4403 0.4791 0.2876 0.058 Uiso 1 1 calc R
C85 C 0.9443(11) 0.4638(6) 0.3017(3) 0.042(5) Uani 1 1 d .
H85 H 0.9475 0.4298 0.3016 0.050 Uiso 1 1 calc R
C86 C 0.9884(11) 0.4880(5) 0.3217(3) 0.035(4) Uani 1 1 d .
C87 C 1.0320(15) 0.4621(8) 0.3408(4) 0.064(6) Uani 1 1 d .
H87 H 1.0292 0.4281 0.3407 0.077 Uiso 1 1 calc R
C88 C 1.0775(15) 0.4847(8) 0.3592(4) 0.069(6) Uani 1 1 d .
H88 H 1.1065 0.4669 0.3721 0.083 Uiso 1 1 calc R
C89 C 1.0823(14) 0.5352(8) 0.3594(4) 0.066(6) Uani 1 1 d .
H89 H 1.1184 0.5509 0.3720 0.080 Uiso 1 1 calc R
C90 C 1.0343(13) 0.5630(7) 0.3412(4) 0.054(5) Uani 1 1 d .
H90 H 1.0346 0.5970 0.3419 0.065 Uiso 1 1 calc R
C91 C 0.9848(12) 0.5381(6) 0.3214(4) 0.047(5) Uani 1 1 d .
C92 C 0.9367(11) 0.5630(5) 0.3025(3) 0.037(4) Uani 1 1 d .
C93 C 0.9260(13) 0.6127(7) 0.3008(4) 0.052(5) Uani 1 1 d .
H93 H 0.9521 0.6320 0.3135 0.062 Uiso 1 1 calc R
C94 C 0.8809(15) 0.6345(7) 0.2821(4) 0.060(6) Uani 1 1 d .
H94 H 0.8747 0.6684 0.2820 0.072 Uiso 1 1 calc R
C95 C 0.8428(12) 0.6078(7) 0.2627(4) 0.052(5) Uani 1 1 d .
H95 H 0.8131 0.6233 0.2491 0.063 Uiso 1 1 calc R
C96 C 0.8493(11) 0.5583(6) 0.2637(3) 0.042(5) Uani 1 1 d .
H96 H 0.8214 0.5398 0.2509 0.050 Uiso 1 1 calc R
C97 C 0.8952(10) 0.5354(6) 0.2828(3) 0.033(4) Uani 1 1 d .
C98 C 0.3173(10) 0.5502(5) 0.2023(3) 0.029(4) Uani 1 1 d .
C99 C 0.3488(11) 0.5577(6) 0.2260(3) 0.037(4) Uani 1 1 d .
H99 H 0.3776 0.5323 0.2352 0.045 Uiso 1 1 calc R
C100 C 0.3378(12) 0.6026(6) 0.2361(3) 0.044(5) Uani 1 1 d .
H100 H 0.3616 0.6079 0.2521 0.053 Uiso 1 1 calc R
C101 C 0.2936(12) 0.6392(6) 0.2237(4) 0.048(5) Uani 1 1 d .
H101 H 0.2849 0.6693 0.2313 0.058 Uiso 1 1 calc R
C102 C 0.2603(12) 0.6331(6) 0.1994(4) 0.047(5) Uani 1 1 d .
H102 H 0.2305 0.6588 0.1906 0.057 Uiso 1 1 calc R
C103 C 0.2732(11) 0.5875(6) 0.1889(3) 0.039(4) Uani 1 1 d .
C104 C 0.2422(11) 0.5787(6) 0.1642(3) 0.032(4) Uani 1 1 d .
C105 C 0.2008(14) 0.6128(7) 0.1483(3) 0.051(5) Uani 1 1 d .
H105 H 0.1898 0.6445 0.1539 0.062 Uiso 1 1 calc R
C106 C 0.1761(15) 0.6020(8) 0.1252(4) 0.064(6) Uani 1 1 d .
H106 H 0.1508 0.6265 0.1149 0.077 Uiso 1 1 calc R
C107 C 0.1866(13) 0.5568(8) 0.1162(4) 0.059(6) Uani 1 1 d .
H107 H 0.1681 0.5497 0.1000 0.071 Uiso 1 1 calc R
C108 C 0.2249(12) 0.5217(7) 0.1313(3) 0.043(5) Uani 1 1 d .
H108 H 0.2339 0.4901 0.1254 0.051 Uiso 1 1 calc R
C109 C 0.2505(10) 0.5321(6) 0.1552(3) 0.039(4) Uani 1 1 d .
C110 C 0.2919(11) 0.4956(7) 0.1704(4) 0.046(5) Uani 1 1 d .
H110 H 0.2965 0.4641 0.1640 0.055 Uiso 1 1 calc R
C111 C 0.5068(14) 0.8757(7) 1.1099(3) 0.054(5) Uani 1 1 d .
C112 C 0.6037(17) 0.8738(7) 1.1198(4) 0.074(6) Uani 1 1 d .
H112 H 0.6538 0.8892 1.1110 0.089 Uiso 1 1 calc R
C113 C 0.634(3) 0.8522(10) 1.1408(5) 0.118(11) Uani 1 1 d .
H113 H 0.7024 0.8498 1.1457 0.142 Uiso 1 1 calc R
C114 C 0.559(3) 0.8343(9) 1.1541(5) 0.096(9) Uani 1 1 d .
H114 H 0.5741 0.8219 1.1697 0.115 Uiso 1 1 calc R
C115 C 0.462(2) 0.8340(11) 1.1457(5) 0.104(10) Uani 1 1 d .
H115 H 0.4119 0.8205 1.1552 0.125 Uiso 1 1 calc R
C116 C 0.4369(19) 0.8533(8) 1.1232(5) 0.081(7) Uani 1 1 d .
H116 H 0.3703 0.8508 1.1171 0.098 Uiso 1 1 calc R
C117 C 0.5034(15) 0.7551(6) 1.0850(3) 0.055(5) Uani 1 1 d .
C118 C 0.520(2) 0.7257(9) 1.1051(5) 0.123(12) Uani 1 1 d .
H118 H 0.5842 0.7206 1.1121 0.148 Uiso 1 1 calc R
C119 C 0.435(2) 0.7045(11) 1.1140(7) 0.170(19) Uani 1 1 d .
H119 H 0.4445 0.6829 1.1271 0.204 Uiso 1 1 calc R
C120 C 0.346(2) 0.7118(10) 1.1060(6) 0.119(12) Uani 1 1 d .
H120 H 0.2926 0.6971 1.1140 0.143 Uiso 1 1 calc R
C121 C 0.3232(16) 0.7403(8) 1.0860(5) 0.097(9) Uani 1 1 d .
H121 H 0.2579 0.7438 1.0791 0.116 Uiso 1 1 calc R
C122 C 0.4082(14) 0.7633(8) 1.0770(4) 0.068(6) Uani 1 1 d .
H122 H 0.3980 0.7862 1.0646 0.081 Uiso 1 1 calc R
C123 C 0.4037(11) 0.8950(5) 1.0088(3) 0.033(4) Uani 1 1 d .
C124 C 0.4232(14) 0.9394(7) 1.0186(4) 0.065(6) Uani 1 1 d .
H124 H 0.4632 0.9417 1.0329 0.078 Uiso 1 1 calc R
C125 C 0.385(2) 0.9816(8) 1.0078(4) 0.090(9) Uani 1 1 d .
H125 H 0.3990 1.0119 1.0149 0.108 Uiso 1 1 calc R
C126 C 0.3278(13) 0.9788(7) 0.9872(4) 0.063(6) Uani 1 1 d .
H126 H 0.2993 1.0071 0.9804 0.075 Uiso 1 1 calc R
C127 C 0.3108(16) 0.9349(8) 0.9759(4) 0.074(7) Uani 1 1 d .
H127 H 0.2759 0.9329 0.9608 0.088 Uiso 1 1 calc R
C128 C 0.3475(17) 0.8937(8) 0.9878(4) 0.077(7) Uani 1 1 d .
H128 H 0.3327 0.8633 0.9809 0.092 Uiso 1 1 calc R
C129 C 0.7706(13) 0.9241(8) 1.0596(4) 0.071(7) Uani 1 1 d .
C130 C 0.7212(19) 0.9622(9) 1.0704(5) 0.108(10) Uani 1 1 d .
H130 H 0.6535 0.9692 1.0663 0.130 Uiso 1 1 calc R
C131 C 0.7750(19) 0.9903(10) 1.0877(5) 0.120(12) Uani 1 1 d .
H131 H 0.7439 1.0168 1.0951 0.144 Uiso 1 1 calc R
C132 C 0.8723(16) 0.9790(12) 1.0937(5) 0.123(12) Uani 1 1 d .
H132 H 0.9066 0.9961 1.1061 0.147 Uiso 1 1 calc R
C133 C 0.9157(16) 0.9465(9) 1.0828(5) 0.092(9) Uani 1 1 d .
H133 H 0.9838 0.9398 1.0865 0.111 Uiso 1 1 calc R
C134 C 0.8634(17) 0.9190(9) 1.0646(4) 0.083(7) Uani 1 1 d .
H134 H 0.8995 0.8960 1.0559 0.100 Uiso 1 1 calc R
C135 C 1.0140(12) 0.8199(6) 1.0545(4) 0.054(5) Uani 1 1 d .
C136 C 1.0541(15) 0.8250(8) 1.0780(5) 0.074(7) Uani 1 1 d .
H136 H 1.0175 0.8154 1.0914 0.089 Uiso 1 1 calc R
C137 C 1.150(2) 0.8448(10) 1.0808(5) 0.106(10) Uani 1 1 d .
H137 H 1.1792 0.8483 1.0964 0.127 Uiso 1 1 calc R
C138 C 1.2015(16) 0.8589(8) 1.0616(5) 0.080(7) Uani 1 1 d .
H138 H 1.2676 0.8705 1.0639 0.096 Uiso 1 1 calc R
C139 C 1.1610(16) 0.8567(12) 1.0396(5) 0.125(13) Uani 1 1 d .
H139 H 1.1959 0.8689 1.0264 0.150 Uiso 1 1 calc R
C140 C 1.0666(15) 0.8361(10) 1.0360(4) 0.097(9) Uani 1 1 d .
H140 H 1.0389 0.8336 1.0202 0.116 Uiso 1 1 calc R
C141 C 1.0362(17) 0.6199(8) 1.0620(4) 0.074(7) Uani 1 1 d .
C142 C 1.084(2) 0.5932(10) 1.0471(4) 0.092(8) Uani 1 1 d .
H142 H 1.1220 0.6086 1.0353 0.110 Uiso 1 1 calc R
C143 C 1.082(2) 0.5422(10) 1.0474(4) 0.102(10) Uani 1 1 d .
H143 H 1.1181 0.5228 1.0368 0.123 Uiso 1 1 calc R
C144 C 1.018(2) 0.5226(11) 1.0661(5) 0.098(8) Uani 1 1 d .
H144 H 1.0112 0.4889 1.0678 0.117 Uiso 1 1 calc R
C145 C 0.967(2) 0.5538(11) 1.0813(6) 0.100(9) Uani 1 1 d .
H145 H 0.9248 0.5410 1.0929 0.121 Uiso 1 1 calc R
C146 C 0.9787(17) 0.6011(11) 1.0795(5) 0.089(8) Uani 1 1 d .
H146 H 0.9468 0.6218 1.0903 0.107 Uiso 1 1 calc R
C147 C 0.7561(12) 0.6625(7) 1.0803(4) 0.056(6) Uani 1 1 d .
C148 C 0.7244(14) 0.6192(7) 1.0887(4) 0.060(6) Uani 1 1 d .
H148 H 0.7029 0.5955 1.0775 0.072 Uiso 1 1 calc R
C149 C 0.7227(18) 0.6093(10) 1.1120(5) 0.085(8) Uani 1 1 d .
H149 H 0.7005 0.5789 1.1172 0.102 Uiso 1 1 calc R
C150 C 0.7534(17) 0.6435(13) 1.1287(5) 0.103(10) Uani 1 1 d .
H150 H 0.7480 0.6367 1.1452 0.123 Uiso 1 1 calc R
C151 C 0.7921(17) 0.6875(12) 1.1218(5) 0.100(9) Uani 1 1 d .
H151 H 0.8186 0.7094 1.1333 0.121 Uiso 1 1 calc R
C152 C 0.7907(14) 0.6986(8) 1.0969(4) 0.065(6) Uani 1 1 d .
H152 H 0.8120 0.7290 1.0915 0.078 Uiso 1 1 calc R
C153 C 0.4599(14) 0.6399(7) 1.0414(3) 0.053(5) Uani 1 1 d .
C154 C 0.5236(16) 0.6041(7) 1.0429(4) 0.067(6) Uani 1 1 d .
H154 H 0.5875 0.6077 1.0364 0.081 Uiso 1 1 calc R
C155 C 0.4995(15) 0.5615(8) 1.0539(4) 0.082(7) Uani 1 1 d .
H155 H 0.5457 0.5357 1.0542 0.098 Uiso 1 1 calc R
C156 C 0.4092(18) 0.5564(9) 1.0641(4) 0.075(7) Uani 1 1 d .
H156 H 0.3926 0.5269 1.0714 0.090 Uiso 1 1 calc R
C157 C 0.344(2) 0.5925(9) 1.0639(5) 0.106(10) Uani 1 1 d .
H157 H 0.2844 0.5901 1.0724 0.127 Uiso 1 1 calc R
C158 C 0.3657(15) 0.6338(8) 1.0512(4) 0.078(7) Uani 1 1 d .
H158 H 0.3165 0.6581 1.0491 0.093 Uiso 1 1 calc R
C159 C 0.3390(12) 0.7678(5) 0.9699(3) 0.040(4) Uani 1 1 d .
C160 C 0.2903(13) 0.7572(7) 0.9906(3) 0.053(5) Uani 1 1 d .
H160 H 0.3261 0.7424 1.0036 0.064 Uiso 1 1 calc R
C161 C 0.1917(13) 0.7675(7) 0.9928(4) 0.065(6) Uani 1 1 d .
H161 H 0.1598 0.7587 1.0071 0.078 Uiso 1 1 calc R
C162 C 0.1379(14) 0.7901(8) 0.9752(4) 0.070(7) Uani 1 1 d .
H162 H 0.0705 0.7991 0.9772 0.083 Uiso 1 1 calc R
C163 C 0.1848(15) 0.7990(7) 0.9548(4) 0.070(6) Uani 1 1 d .
H163 H 0.1483 0.8137 0.9419 0.083 Uiso 1 1 calc R
C164 C 0.2868(14) 0.7875(8) 0.9517(4) 0.063(6) Uani 1 1 d .
H164 H 0.3171 0.7936 0.9368 0.076 Uiso 1 1 calc R
C165 C 0.5454(12) 0.8886(7) 0.9420(3) 0.043(5) Uani 1 1 d .
C166 C 0.5218(14) 0.9361(8) 0.9379(4) 0.060(6) Uani 1 1 d .
H166 H 0.5400 0.9595 0.9495 0.071 Uiso 1 1 calc R
C167 C 0.4717(18) 0.9499(8) 0.9168(5) 0.079(7) Uani 1 1 d .
H167 H 0.4614 0.9829 0.9135 0.095 Uiso 1 1 calc R
C168 C 0.4372(14) 0.9163(7) 0.9008(4) 0.064(6) Uani 1 1 d .
H168 H 0.3957 0.9252 0.8875 0.077 Uiso 1 1 calc R
C169 C 0.4648(15) 0.8676(8) 0.9046(4) 0.066(6) Uani 1 1 d .
H169 H 0.4450 0.8440 0.8932 0.079 Uiso 1 1 calc R
C170 C 0.5206(14) 0.8542(6) 0.9251(3) 0.051(5) Uani 1 1 d .
H170 H 0.5413 0.8219 0.9273 0.061 Uiso 1 1 calc R
C171 C 0.9156(12) 0.9067(8) 0.9796(3) 0.062(6) Uani 1 1 d .
C172 C 0.8582(15) 0.9466(8) 0.9888(4) 0.081(8) Uani 1 1 d .
H172 H 0.8019 0.9405 0.9982 0.098 Uiso 1 1 calc R
C173 C 0.8857(18) 0.9940(8) 0.9839(4) 0.084(7) Uani 1 1 d .
H173 H 0.8484 1.0200 0.9899 0.101 Uiso 1 1 calc R
C174 C 0.9677(16) 1.0023(9) 0.9702(4) 0.086(8) Uani 1 1 d .
H174 H 0.9864 1.0346 0.9674 0.103 Uiso 1 1 calc R
C175 C 1.0235(15) 0.9666(8) 0.9605(4) 0.077(7) Uani 1 1 d .
H175 H 1.0774 0.9737 0.9505 0.093 Uiso 1 1 calc R
C176 C 0.9970(14) 0.9171(9) 0.9661(4) 0.074(7) Uani 1 1 d .
H176 H 1.0366 0.8917 0.9603 0.089 Uiso 1 1 calc R
C177 C 0.6605(14) 0.6278(7) 0.9509(4) 0.055(5) Uani 1 1 d .
C178 C 0.7311(16) 0.5919(7) 0.9448(4) 0.066(6) Uani 1 1 d .
H178 H 0.7798 0.5815 0.9564 0.079 Uiso 1 1 calc R
C179 C 0.7286(16) 0.5724(8) 0.9220(4) 0.075(7) Uani 1 1 d .
H179 H 0.7766 0.5489 0.9181 0.090 Uiso 1 1 calc R
C180 C 0.6612(17) 0.5855(8) 0.9057(4) 0.069(6) Uani 1 1 d .
H180 H 0.6601 0.5697 0.8906 0.083 Uiso 1 1 calc R
C181 C 0.5918(14) 0.6214(7) 0.9094(3) 0.060(6) Uani 1 1 d .
H181 H 0.5478 0.6325 0.8969 0.072 Uiso 1 1 calc R
C182 C 0.5907(14) 0.6406(7) 0.9330(4) 0.061(6) Uani 1 1 d .
H182 H 0.5403 0.6630 0.9368 0.073 Uiso 1 1 calc R
C183 C 0.9632(14) 0.6579(6) 0.9912(4) 0.057(5) Uani 1 1 d .
C184 C 1.0524(18) 0.6527(8) 0.9801(4) 0.097(9) Uani 1 1 d .
H184 H 1.0887 0.6805 0.9758 0.116 Uiso 1 1 calc R
C185 C 1.091(2) 0.6070(9) 0.9750(6) 0.136(14) Uani 1 1 d .
H185 H 1.1529 0.6053 0.9673 0.163 Uiso 1 1 calc R
C186 C 1.0454(16) 0.5657(8) 0.9805(4) 0.070(6) Uiso 1 1 d .
H186 H 1.0749 0.5356 0.9771 0.084 Uiso 1 1 calc R
C187 C 0.9579(13) 0.5684(6) 0.9907(4) 0.062(6) Uani 1 1 d .
H187 H 0.9219 0.5398 0.9938 0.074 Uiso 1 1 calc R
C188 C 0.9165(14) 0.6142(6) 0.9973(4) 0.062(6) Uani 1 1 d .
H188 H 0.8567 0.6151 1.0059 0.075 Uiso 1 1 calc R
C189 C 0.8388(12) 0.7292(7) 0.9297(3) 0.042(4) Uani 1 1 d .
C190 C 0.9368(15) 0.7362(8) 0.9369(4) 0.071(7) Uani 1 1 d .
H190 H 0.9524 0.7575 0.9498 0.085 Uiso 1 1 calc R
C191 C 1.0144(15) 0.7120(8) 0.9255(4) 0.069(6) Uani 1 1 d .
H191 H 1.0820 0.7166 0.9305 0.083 Uiso 1 1 calc R
C192 C 0.9894(18) 0.6815(8) 0.9069(4) 0.077(7) Uani 1 1 d .
H192 H 1.0418 0.6666 0.8987 0.092 Uiso 1 1 calc R
C193 C 0.8938(16) 0.6714(8) 0.8997(4) 0.074(7) Uani 1 1 d .
H193 H 0.8791 0.6480 0.8877 0.089 Uiso 1 1 calc R
C194 C 0.8166(16) 0.6976(7) 0.9109(3) 0.063(6) Uani 1 1 d .
H194 H 0.7494 0.6934 0.9055 0.075 Uiso 1 1 calc R
C195 C 0.3481(14) 0.6258(6) 0.9487(4) 0.050(5) Uani 1 1 d .
C196 C 0.3462(14) 0.6669(7) 0.9351(4) 0.060(6) Uani 1 1 d .
H196 H 0.3765 0.6957 0.9408 0.071 Uiso 1 1 calc R
C197 C 0.2964(15) 0.6646(8) 0.9117(3) 0.064(6) Uani 1 1 d .
H197 H 0.2940 0.6924 0.9019 0.077 Uiso 1 1 calc R
C198 C 0.2529(14) 0.6232(7) 0.9037(4) 0.061(6) Uani 1 1 d .
H198 H 0.2187 0.6231 0.8885 0.073 Uiso 1 1 calc R
C199 C 0.2572(15) 0.5819(8) 0.9169(4) 0.065(6) Uani 1 1 d .
H199 H 0.2306 0.5528 0.9105 0.078 Uiso 1 1 calc R
C200 C 0.3026(12) 0.5830(6) 0.9407(3) 0.045(5) Uani 1 1 d .
C201 C 0.3024(14) 0.5428(7) 0.9564(4) 0.050(5) Uani 1 1 d .
C202 C 0.2543(12) 0.4986(7) 0.9515(4) 0.058(6) Uani 1 1 d .
H202 H 0.2222 0.4925 0.9364 0.069 Uiso 1 1 calc R
C203 C 0.256(2) 0.4633(8) 0.9702(6) 0.101(11) Uani 1 1 d .
H203 H 0.2213 0.4340 0.9674 0.121 Uiso 1 1 calc R
C204 C 0.306(2) 0.4706(11) 0.9924(5) 0.105(10) Uani 1 1 d .
H204 H 0.3040 0.4465 1.0044 0.126 Uiso 1 1 calc R
C205 C 0.3548(14) 0.5091(7) 0.9966(4) 0.068(6) Uani 1 1 d .
H205 H 0.3932 0.5125 1.0111 0.081 Uiso 1 1 calc R
C206 C 0.3516(15) 0.5484(7) 0.9790(4) 0.062(6) Uani 1 1 d .
C207 C 0.4014(15) 0.5903(8) 0.9851(4) 0.066(6) Uani 1 1 d .
H207 H 0.4375 0.5911 1.0000 0.079 Uiso 1 1 calc R
C208 C 0.8423(13) 0.8400(7) 0.9065(3) 0.058(6) Uani 1 1 d .
H208 H 0.8435 0.8071 0.9109 0.070 Uiso 1 1 calc R
C209 C 0.8778(13) 0.8523(7) 0.8836(3) 0.049(5) Uani 1 1 d .
C210 C 0.9150(15) 0.8174(7) 0.8679(4) 0.064(6) Uani 1 1 d .
H210 H 0.9106 0.7847 0.8725 0.076 Uiso 1 1 calc R
C211 C 0.9562(16) 0.8279(9) 0.8470(4) 0.075(7) Uani 1 1 d .
H211 H 0.9845 0.8038 0.8374 0.090 Uiso 1 1 calc R
C212 C 0.9557(16) 0.8765(10) 0.8398(4) 0.077(7) Uani 1 1 d .
H212 H 0.9809 0.8851 0.8248 0.093 Uiso 1 1 calc R
C213 C 0.9189(15) 0.9116(9) 0.8546(4) 0.081(7) Uani 1 1 d .
H213 H 0.9224 0.9440 0.8495 0.097 Uiso 1 1 calc R
C214 C 0.8772(14) 0.9022(8) 0.8764(3) 0.057(5) Uani 1 1 d .
C215 C 0.8410(13) 0.9341(7) 0.8937(3) 0.051(5) Uani 1 1 d .
C216 C 0.8337(14) 0.9845(7) 0.8884(4) 0.057(5) Uani 1 1 d .
H216 H 0.8555 0.9962 0.8735 0.068 Uiso 1 1 calc R
C217 C 0.7966(16) 1.0148(8) 0.9043(4) 0.070(6) Uani 1 1 d .
H217 H 0.7943 1.0481 0.9007 0.084 Uiso 1 1 calc R
C218 C 0.7609(14) 0.9986(7) 0.9262(4) 0.061(6) Uani 1 1 d .
H218 H 0.7333 1.0205 0.9372 0.074 Uiso 1 1 calc R
C219 C 0.7662(12) 0.9523(6) 0.9315(3) 0.046(5) Uani 1 1 d .
H219 H 0.7441 0.9417 0.9465 0.055 Uiso 1 1 calc R
C220 C 0.8033(13) 0.9187(6) 0.9155(3) 0.043(4) Uani 1 1 d .

loop_
_atom_site_aniso_label
_atom_site_aniso_U_11
_atom_site_aniso_U_22
_atom_site_aniso_U_33
_atom_site_aniso_U_23
_atom_site_aniso_U_13
_atom_site_aniso_U_12
Zn1 0.0245(9) 0.0347(11) 0.0402(12) 0.0025(9) 0.0029(8) 0.0016(8)
Zn2 0.0217(9) 0.0316(10) 0.0345(11) 0.0019(8) 0.0059(8) -0.0014(7)
Zn3 0.0207(9) 0.0278(10) 0.0395(12) -0.0024(8) 0.0025(8) -0.0012(7)
Zn4 0.0197(8) 0.0290(10) 0.0349(11) 0.0005(8) 0.0051(8) 0.0005(7)
Zn5 0.0240(9) 0.0312(10) 0.0381(12) 0.0011(9) 0.0028(8) -0.0010(8)
Zn6 0.0231(9) 0.0283(10) 0.0363(12) -0.0007(8) 0.0015(8) 0.0000(7)
Zn7 0.0308(10) 0.0348(11) 0.0394(12) -0.0013(9) 0.0086(9) -0.0008(8)
Zn8 0.0239(9) 0.0316(10) 0.0349(12) -0.0010(8) 0.0059(8) -0.0002(8)
Zn9 0.0325(10) 0.0469(12) 0.0476(13) 0.0000(10) 0.0030(10) 0.0017(9)
Zn10 0.0302(10) 0.0420(12) 0.0548(14) -0.0053(10) 0.0025(10) 0.0019(9)
Zn11 0.0314(10) 0.0438(12) 0.0425(13) -0.0001(10) 0.0040(9) 0.0033(9)
Zn12 0.0286(9) 0.0374(11) 0.0407(12) -0.0001(9) 0.0071(9) 0.0033(8)
Zn13 0.0374(11) 0.0426(12) 0.0500(14) -0.0016(10) 0.0004(10) -0.0024(9)
Zn14 0.0358(10) 0.0361(11) 0.0499(13) -0.0037(10) 0.0113(10) 0.0050(9)
Zn15 0.0427(11) 0.0426(12) 0.0505(14) 0.0036(10) 0.0143(10) 0.0019(9)
Zn16 0.0416(12) 0.0443(13) 0.0744(17) -0.0036(12) 0.0018(11) 0.0020(10)
S1 0.049(3) 0.052(3) 0.054(3) -0.001(2) 0.012(2) -0.003(2)
S2 0.0233(19) 0.041(2) 0.038(3) 0.001(2) 0.0031(18) -0.0007(17)
S3 0.0202(19) 0.035(2) 0.044(3) -0.003(2) 0.0038(18) 0.0000(16)
S4 0.0187(18) 0.027(2) 0.041(3) 0.0012(18) 0.0049(17) 0.0034(15)
S5 0.024(2) 0.044(2) 0.037(3) 0.004(2) 0.0081(18) -0.0075(18)
S6 0.0241(19) 0.030(2) 0.047(3) 0.0015(19) 0.0027(19) -0.0003(17)
S7 0.0197(18) 0.033(2) 0.037(3) -0.0025(19) 0.0025(17) -0.0010(16)
S8 0.025(2) 0.034(2) 0.041(3) -0.0036(19) 0.0039(19) -0.0036(17)
S9 0.081(4) 0.059(3) 0.059(4) 0.000(3) 0.019(3) -0.026(3)
S10 0.0212(19) 0.037(2) 0.042(3) 0.002(2) 0.0119(18) -0.0016(17)
S11 0.031(2) 0.037(2) 0.034(3) -0.0001(19) 0.0092(19) 0.0006(18)
S12 0.0192(18) 0.031(2) 0.036(3) -0.0003(18) 0.0025(17) 0.0000(16)
S13 0.026(2) 0.035(2) 0.036(3) -0.0005(19) 0.0035(18) -0.0019(17)
S14 0.0201(18) 0.035(2) 0.040(3) -0.0051(19) 0.0143(18) 0.0005(16)
S15 0.0169(17) 0.029(2) 0.034(2) -0.0015(17) 0.0027(17) -0.0039(15)
S16 0.057(3) 0.065(3) 0.056(4) -0.001(3) 0.003(3) 0.014(3)
S17 0.052(3) 0.051(3) 0.045(3) 0.001(2) 0.009(2) 0.007(2)
S18 0.030(2) 0.036(2) 0.041(3) 0.000(2) 0.0034(19) 0.0045(18)
S19 0.033(2) 0.039(3) 0.053(3) -0.004(2) 0.005(2) -0.0023(19)
S20 0.042(3) 0.042(3) 0.077(4) -0.002(3) -0.002(3) -0.005(2)
S21 0.070(4) 0.085(5) 0.124(6) -0.008(4) -0.018(4) -0.012(3)
S22 0.035(2) 0.047(3) 0.051(3) -0.003(2) 0.001(2) 0.002(2)
S23 0.037(2) 0.049(3) 0.052(3) 0.003(2) 0.000(2) -0.005(2)
S24 0.033(2) 0.049(3) 0.038(3) -0.003(2) 0.003(2) 0.0020(19)
S25 0.041(2) 0.038(2) 0.046(3) 0.004(2) 0.008(2) 0.0006(19)
S26 0.042(3) 0.044(3) 0.068(4) 0.004(2) 0.008(2) -0.001(2)
S27 0.044(3) 0.039(3) 0.050(3) 0.003(2) 0.005(2) -0.002(2)
S28 0.040(2) 0.040(3) 0.069(4) 0.002(2) 0.014(2) 0.005(2)
S29 0.037(2) 0.044(3) 0.050(3) 0.000(2) 0.006(2) 0.004(2)
S30 0.030(2) 0.040(2) 0.042(3) -0.003(2) 0.0063(19) 0.0009(18)
N1 0.042(8) 0.034(8) 0.056(11) 0.008(8) 0.014(8) -0.001(7)
N2 0.029(7) 0.041(8) 0.038(9) -0.027(7) 0.012(7) -0.018(6)
N3 0.079(12) 0.054(10) 0.032(10) 0.013(8) -0.017(9) -0.006(9)
N4 0.034(8) 0.050(9) 0.053(10) -0.002(8) 0.016(7) -0.017(7)
C1 0.053(11) 0.042(11) 0.044(12) 0.001(9) 0.009(9) 0.006(9)
C2 0.098(17) 0.051(13) 0.051(14) -0.003(11) 0.000(12) 0.005(12)
C3 0.097(17) 0.065(14) 0.043(13) -0.014(11) 0.023(12) 0.013(12)
C4 0.078(15) 0.075(15) 0.044(13) -0.008(11) 0.004(11) 0.002(12)
C5 0.069(13) 0.053(12) 0.036(12) -0.011(9) -0.001(10) 0.000(10)
C6 0.046(10) 0.038(10) 0.079(15) -0.023(10) 0.022(10) -0.015(8)
C7 0.048(10) 0.049(11) 0.039(11) 0.030(9) 0.018(9) 0.009(9)
C8 0.036(10) 0.065(13) 0.100(17) 0.027(12) 0.035(11) -0.008(9)
C9 0.059(14) 0.077(16) 0.17(3) 0.089(17) 0.045(15) 0.020(12)
C10 0.050(13) 0.059(14) 0.14(2) 0.048(15) 0.032(14) -0.013(11)
C11 0.024(9) 0.067(14) 0.094(16) 0.038(12) 0.015(10) -0.002(9)
C12 0.035(10) 0.066(13) 0.060(13) 0.017(11) 0.000(9) -0.004(9)
C13 0.013(7) 0.040(9) 0.037(11) -0.018(8) -0.005(7) 0.004(7)
C14 0.022(8) 0.046(10) 0.030(10) -0.007(8) -0.002(8) -0.014(7)
C15 0.051(12) 0.065(14) 0.061(15) 0.004(11) -0.005(11) 0.013(11)
C16 0.045(11) 0.082(15) 0.041(14) -0.019(11) -0.020(10) 0.001(11)
C17 0.023(9) 0.059(12) 0.049(13) -0.020(10) -0.008(9) 0.013(8)
C18 0.020(8) 0.051(11) 0.049(12) 0.012(9) 0.007(8) 0.007(8)
C19 0.007(6) 0.031(8) 0.026(9) 0.002(7) -0.005(6) 0.008(6)
C20 0.016(7) 0.027(8) 0.039(10) 0.001(7) -0.013(7) -0.001(6)
C21 0.053(11) 0.009(8) 0.064(13) -0.016(8) -0.004(10) 0.002(7)
C22 0.028(9) 0.034(10) 0.049(12) -0.007(8) 0.006(8) 0.007(7)
C23 0.019(8) 0.039(10) 0.051(12) 0.006(8) -0.007(8) 0.005(7)
C24 0.036(9) 0.026(9) 0.040(11) -0.004(8) 0.002(8) 0.004(7)
C25 0.025(9) 0.062(12) 0.041(12) 0.013(9) -0.006(8) 0.000(8)
C26 0.028(9) 0.068(14) 0.097(17) 0.022(12) 0.010(10) -0.020(9)
C28 0.088(18) 0.074(16) 0.12(2) 0.038(16) 0.033(16) -0.044(14)
C29 0.074(16) 0.055(14) 0.13(2) 0.054(14) -0.014(15) -0.027(12)
C30 0.048(12) 0.052(13) 0.094(17) 0.034(12) -0.010(11) -0.012(10)
C31 0.016(7) 0.054(11) 0.033(11) 0.015(9) 0.017(7) 0.002(7)
C32 0.088(15) 0.039(11) 0.056(14) 0.001(10) 0.012(12) -0.026(10)
C33 0.13(2) 0.029(11) 0.042(14) 0.024(10) -0.007(13) -0.003(11)
C34 0.072(13) 0.049(12) 0.037(12) 0.003(10) -0.014(10) -0.024(10)
C35 0.043(10) 0.046(11) 0.051(13) 0.010(10) 0.002(9) 0.006(9)
C36 0.052(11) 0.050(12) 0.044(13) 0.010(10) 0.009(10) 0.005(9)
C37 0.021(8) 0.037(9) 0.030(10) -0.004(8) -0.011(7) -0.006(7)
C38 0.020(8) 0.036(9) 0.055(12) 0.004(8) -0.008(8) -0.009(7)
C39 0.032(10) 0.058(12) 0.061(14) 0.003(11) 0.016(9) 0.007(9)
C40 0.031(9) 0.043(11) 0.078(15) 0.007(11) -0.015(10) -0.005(8)
C41 0.037(10) 0.041(11) 0.071(14) -0.015(10) -0.006(10) -0.008(8)
C42 0.022(8) 0.045(11) 0.064(13) -0.013(10) 0.005(8) 0.003(7)
C43 0.018(8) 0.039(10) 0.055(12) -0.002(8) 0.022(8) 0.002(7)
C44 0.022(8) 0.032(9) 0.065(13) -0.005(9) -0.002(8) -0.003(7)
C46 0.037(10) 0.026(9) 0.082(15) -0.016(9) 0.019(10) -0.016(8)
C47 0.052(12) 0.036(11) 0.066(14) -0.008(10) 0.025(11) -0.007(9)
C48 0.032(9) 0.034(10) 0.056(12) -0.003(9) 0.008(8) -0.001(8)
C49 0.033(10) 0.055(12) 0.068(15) 0.018(10) 0.016(10) 0.008(9)
C50 0.079(16) 0.063(14) 0.085(19) 0.031(13) 0.012(14) -0.012(12)
C51 0.12(2) 0.13(2) 0.057(18) 0.016(16) -0.002(16) 0.063(19)
C52 0.076(17) 0.069(17) 0.14(3) -0.025(17) 0.013(18) -0.019(14)
C53 0.088(19) 0.15(3) 0.09(2) 0.00(2) 0.016(17) 0.038(19)
C54 0.048(14) 0.16(3) 0.09(2) -0.014(19) 0.002(14) 0.022(16)
C55 0.058(11) 0.028(9) 0.036(11) 0.014(8) 0.011(9) 0.006(8)
C56 0.046(11) 0.075(15) 0.060(15) 0.033(12) -0.005(11) 0.003(10)
C57 0.078(16) 0.075(16) 0.061(16) 0.001(13) -0.001(13) -0.015(13)
C58 0.041(11) 0.063(14) 0.076(17) 0.015(12) 0.002(11) 0.004(10)
C59 0.062(13) 0.052(12) 0.070(16) 0.018(11) 0.034(12) 0.018(10)
C60 0.033(9) 0.042(10) 0.041(11) 0.006(9) 0.000(8) 0.001(8)
C61 0.048(11) 0.035(10) 0.037(11) 0.002(8) 0.002(9) 0.006(8)
C62 0.042(11) 0.114(18) 0.033(12) -0.021(12) -0.004(9) 0.006(11)
C63 0.077(16) 0.16(3) 0.058(16) -0.062(16) 0.039(13) -0.037(17)
C64 0.065(15) 0.109(19) 0.073(18) -0.030(15) 0.035(13) 0.000(14)
C65 0.030(9) 0.065(13) 0.049(13) -0.001(10) 0.017(9) 0.011(8)
C66 0.022(8) 0.046(11) 0.064(13) 0.003(9) -0.004(8) 0.001(7)
C67 0.011(7) 0.043(10) 0.030(10) -0.002(8) -0.011(6) 0.013(6)
C68 0.042(10) 0.027(9) 0.044(11) 0.010(8) 0.005(8) -0.007(7)
C69 0.031(9) 0.058(12) 0.041(11) -0.012(9) 0.027(8) -0.013(8)
C70 0.022(8) 0.033(10) 0.069(13) 0.007(9) 0.000(8) 0.012(7)
C71 0.037(9) 0.037(10) 0.041(11) 0.000(8) -0.005(8) 0.005(8)
C72 0.035(9) 0.017(8) 0.041(11) -0.005(7) -0.003(8) 0.007(7)
C73 0.024(8) 0.043(10) 0.017(9) 0.000(7) -0.003(7) -0.004(7)
C74 0.063(12) 0.052(12) 0.019(11) -0.005(9) -0.008(9) -0.010(9)
C75 0.064(13) 0.079(16) 0.050(15) 0.000(12) -0.007(11) -0.006(11)
C77 0.086(15) 0.046(12) 0.073(16) -0.021(12) 0.016(13) 0.013(11)
C78 0.071(13) 0.030(10) 0.050(13) -0.012(9) 0.006(10) 0.025(9)
C79 0.035(9) 0.014(8) 0.047(11) -0.005(7) 0.003(8) 0.007(7)
C80 0.017(8) 0.032(9) 0.064(13) -0.008(9) -0.013(8) 0.006(7)
C81 0.033(9) 0.052(12) 0.062(14) -0.008(10) 0.014(9) 0.015(9)
C82 0.065(14) 0.031(10) 0.085(17) -0.021(11) 0.031(12) -0.016(10)
C83 0.082(15) 0.037(11) 0.063(14) 0.004(10) 0.025(12) -0.003(10)
C84 0.041(10) 0.064(13) 0.039(12) -0.011(10) -0.009(9) 0.013(9)
C85 0.026(9) 0.037(10) 0.061(14) -0.012(10) -0.012(9) 0.003(8)
C86 0.026(8) 0.024(9) 0.053(12) 0.011(8) -0.006(8) -0.003(7)
C87 0.068(14) 0.070(15) 0.053(15) -0.007(12) -0.026(12) -0.005(11)
C88 0.054(13) 0.075(17) 0.079(18) -0.009(13) -0.010(12) 0.007(11)
C89 0.042(12) 0.073(16) 0.084(18) -0.029(14) -0.004(12) -0.013(11)
C90 0.045(11) 0.058(13) 0.060(15) -0.008(11) 0.003(10) -0.002(10)
C91 0.021(8) 0.048(12) 0.070(15) -0.009(10) -0.007(9) -0.009(8)
C92 0.023(8) 0.024(9) 0.064(13) -0.013(9) 0.012(9) -0.002(7)
C93 0.044(11) 0.047(12) 0.066(15) -0.012(11) 0.028(10) -0.020(9)
C94 0.073(14) 0.038(12) 0.072(17) 0.006(12) 0.030(13) 0.008(10)
C95 0.036(10) 0.048(12) 0.073(15) 0.010(11) 0.009(10) 0.006(9)
C96 0.027(9) 0.035(10) 0.063(13) -0.014(9) 0.000(9) -0.016(7)
C97 0.012(7) 0.036(10) 0.049(12) 0.006(8) -0.006(8) -0.008(7)
C98 0.023(8) 0.027(9) 0.037(11) -0.007(7) -0.001(7) 0.008(6)
C99 0.030(9) 0.039(10) 0.044(12) -0.010(8) 0.001(8) 0.009(7)
C100 0.042(10) 0.037(10) 0.052(12) 0.004(9) 0.003(9) 0.003(8)
C101 0.038(10) 0.015(9) 0.092(17) -0.003(10) -0.002(10) 0.002(7)
C102 0.037(10) 0.024(10) 0.081(16) -0.008(10) -0.003(10) -0.006(7)
C103 0.032(9) 0.054(12) 0.032(12) 0.001(9) -0.004(8) 0.013(8)
C104 0.033(9) 0.037(10) 0.025(11) 0.006(8) 0.003(8) 0.006(7)
C105 0.067(13) 0.051(12) 0.035(13) 0.007(9) -0.013(10) 0.000(10)
C106 0.063(13) 0.057(14) 0.072(18) 0.021(12) -0.008(12) 0.005(11)
C107 0.036(10) 0.077(16) 0.064(15) -0.014(13) -0.003(10) -0.023(10)
C108 0.039(10) 0.058(12) 0.032(12) -0.004(9) 0.007(9) 0.002(9)
C109 0.012(7) 0.054(12) 0.049(13) -0.013(9) -0.007(8) 0.002(7)
C110 0.027(9) 0.049(12) 0.062(15) -0.002(10) 0.005(9) -0.001(8)
C111 0.048(11) 0.083(15) 0.032(12) -0.020(10) 0.005(10) -0.007(10)
C112 0.083(17) 0.053(14) 0.085(19) 0.006(13) -0.007(14) -0.004(12)
C113 0.16(3) 0.09(2) 0.09(2) 0.023(19) -0.03(2) -0.03(2)
C114 0.14(3) 0.079(18) 0.072(19) 0.034(15) 0.02(2) 0.019(18)
C115 0.12(3) 0.12(2) 0.07(2) -0.036(19) 0.003(19) -0.03(2)
C116 0.090(17) 0.091(18) 0.066(17) -0.017(14) 0.038(15) -0.007(14)
C117 0.070(14) 0.039(11) 0.059(14) 0.014(10) 0.025(11) 0.022(10)
C118 0.13(2) 0.11(2) 0.14(3) 0.09(2) 0.07(2) 0.067(18)
C119 0.11(2) 0.16(3) 0.26(4) 0.15(3) 0.12(3) 0.08(2)
C120 0.09(2) 0.09(2) 0.18(3) 0.04(2) 0.10(2) 0.015(16)
C121 0.055(14) 0.075(16) 0.16(3) 0.016(18) 0.064(16) 0.005(12)
C122 0.053(13) 0.082(16) 0.069(15) 0.002(12) 0.021(11) 0.001(11)
C123 0.025(8) 0.028(9) 0.047(12) -0.006(8) 0.009(8) 0.013(7)
C124 0.063(13) 0.041(12) 0.088(17) -0.010(11) -0.038(12) 0.015(10)
C125 0.17(3) 0.041(13) 0.052(15) -0.004(11) -0.051(17) 0.013(15)
C126 0.042(11) 0.035(11) 0.11(2) -0.011(12) -0.014(12) 0.013(9)
C127 0.074(15) 0.061(15) 0.085(18) -0.028(13) -0.008(13) -0.003(12)
C128 0.085(16) 0.054(14) 0.087(19) 0.020(13) -0.041(15) -0.008(12)
C129 0.025(10) 0.102(17) 0.088(17) -0.026(14) 0.026(11) -0.012(10)
C130 0.080(17) 0.10(2) 0.14(3) -0.064(19) 0.043(18) -0.004(15)
C131 0.075(18) 0.13(2) 0.16(3) -0.10(2) 0.009(18) -0.004(16)
C132 0.031(13) 0.18(3) 0.15(3) -0.10(2) -0.015(15) -0.015(16)
C133 0.044(13) 0.095(19) 0.14(2) -0.053(18) -0.028(15) -0.006(13)
C134 0.073(16) 0.12(2) 0.061(16) -0.031(14) -0.002(13) -0.027(15)
C135 0.027(9) 0.048(12) 0.085(17) -0.006(11) -0.010(11) -0.002(8)
C136 0.051(13) 0.070(15) 0.10(2) -0.005(14) -0.020(13) -0.017(11)
C137 0.09(2) 0.12(2) 0.10(2) 0.051(19) -0.039(18) -0.017(17)
C138 0.053(14) 0.056(15) 0.13(2) -0.015(15) -0.036(16) -0.001(11)
C139 0.037(13) 0.27(4) 0.071(19) -0.07(2) 0.015(13) -0.036(18)
C140 0.041(12) 0.20(3) 0.045(14) -0.032(16) 0.014(11) -0.017(15)
C141 0.076(16) 0.078(17) 0.066(16) -0.015(14) -0.015(13) 0.033(13)
C142 0.11(2) 0.10(2) 0.064(17) -0.002(15) -0.018(15) 0.036(17)
C143 0.14(3) 0.10(2) 0.061(17) 0.003(16) -0.007(17) 0.064(19)
C144 0.09(2) 0.10(2) 0.10(2) 0.026(19) -0.018(17) 0.002(17)
C145 0.09(2) 0.08(2) 0.13(3) 0.01(2) -0.018(18) 0.008(17)
C146 0.060(15) 0.12(3) 0.08(2) -0.017(18) -0.007(14) -0.016(16)
C147 0.029(9) 0.060(13) 0.080(16) -0.007(12) -0.001(10) 0.023(9)
C148 0.056(12) 0.067(14) 0.056(15) 0.009(11) -0.003(11) -0.030(11)
C149 0.079(17) 0.10(2) 0.08(2) 0.014(17) 0.027(16) 0.003(15)
C150 0.050(15) 0.17(3) 0.09(2) 0.04(2) 0.027(15) 0.035(18)
C151 0.056(15) 0.17(3) 0.07(2) -0.003(19) 0.026(14) 0.002(17)
C152 0.058(13) 0.060(14) 0.076(17) 0.004(12) 0.007(12) -0.009(11)
C153 0.067(13) 0.054(12) 0.038(12) -0.012(9) 0.013(10) -0.043(11)
C154 0.075(14) 0.048(13) 0.079(16) 0.030(12) 0.011(12) 0.020(11)
C155 0.050(13) 0.075(16) 0.12(2) 0.022(15) -0.024(14) -0.020(12)
C156 0.084(17) 0.067(16) 0.074(17) 0.000(13) 0.010(14) -0.038(14)
C157 0.12(2) 0.084(19) 0.12(2) 0.051(17) 0.069(19) 0.000(17)
C158 0.053(13) 0.079(16) 0.102(19) 0.017(14) 0.023(13) -0.021(11)
C159 0.036(9) 0.027(9) 0.056(13) -0.009(8) -0.011(9) 0.007(7)
C160 0.058(12) 0.065(13) 0.038(12) 0.004(10) 0.024(10) 0.008(10)
C161 0.024(10) 0.073(15) 0.098(18) -0.007(13) 0.010(11) -0.006(10)
C162 0.034(11) 0.095(18) 0.080(18) -0.018(14) -0.001(12) 0.017(11)
C163 0.049(12) 0.069(15) 0.089(18) 0.000(13) -0.015(13) 0.016(11)
C164 0.046(12) 0.105(18) 0.039(13) 0.001(12) -0.004(10) 0.009(11)
C165 0.034(9) 0.054(12) 0.041(12) 0.025(9) 0.015(8) 0.014(8)
C166 0.052(12) 0.073(15) 0.054(15) -0.006(12) 0.012(11) -0.004(11)
C167 0.106(19) 0.037(13) 0.09(2) 0.008(13) -0.021(16) 0.001(12)
C168 0.045(11) 0.036(11) 0.109(19) 0.007(12) -0.019(12) 0.011(9)
C169 0.071(14) 0.068(15) 0.059(15) 0.001(12) 0.005(12) 0.013(11)
C170 0.082(14) 0.037(11) 0.031(12) -0.011(9) -0.024(11) -0.017(10)
C171 0.035(10) 0.102(17) 0.050(13) 0.012(12) 0.018(9) -0.025(11)
C172 0.062(13) 0.062(14) 0.12(2) -0.042(14) 0.041(14) -0.022(11)
C173 0.096(18) 0.055(15) 0.10(2) 0.018(14) 0.006(15) 0.001(13)
C174 0.061(14) 0.096(19) 0.10(2) -0.012(16) 0.031(14) -0.020(13)
C175 0.052(13) 0.071(15) 0.11(2) 0.016(14) 0.034(13) -0.010(11)
C176 0.044(12) 0.098(18) 0.081(17) 0.026(14) 0.001(11) 0.009(12)
C177 0.053(12) 0.045(12) 0.066(15) -0.013(10) -0.015(11) 0.000(9)
C178 0.079(15) 0.062(14) 0.055(15) -0.016(11) 0.000(12) -0.011(12)
C179 0.064(14) 0.090(18) 0.070(17) -0.034(14) -0.027(13) 0.020(12)
C180 0.077(15) 0.073(15) 0.057(15) -0.035(12) 0.000(13) 0.005(12)
C181 0.060(13) 0.078(15) 0.040(13) -0.014(11) -0.011(10) 0.004(11)
C182 0.051(12) 0.075(15) 0.057(14) -0.019(12) 0.002(11) 0.011(10)
C183 0.067(13) 0.037(11) 0.068(14) 0.009(10) 0.008(11) 0.001(10)
C184 0.112(19) 0.055(14) 0.13(2) 0.027(14) 0.072(17) 0.040(14)
C185 0.10(2) 0.079(18) 0.23(4) 0.01(2) 0.11(2) 0.028(16)
C187 0.048(11) 0.024(10) 0.111(18) 0.019(11) -0.019(12) 0.008(8)
C188 0.056(12) 0.027(10) 0.105(18) -0.016(11) 0.008(12) 0.015(9)
C189 0.037(10) 0.074(13) 0.014(10) -0.014(9) -0.006(8) 0.004(9)
C190 0.063(14) 0.098(17) 0.054(14) -0.009(12) 0.034(11) -0.009(12)
C191 0.047(12) 0.096(17) 0.066(16) 0.008(14) 0.020(11) 0.022(12)
C192 0.076(17) 0.094(18) 0.062(16) -0.019(14) 0.027(13) 0.010(14)
C193 0.067(15) 0.078(16) 0.079(17) -0.003(13) 0.030(13) 0.028(12)
C194 0.074(14) 0.080(15) 0.034(12) -0.006(11) 0.003(11) -0.006(12)
C195 0.070(13) 0.021(10) 0.059(14) -0.006(9) -0.003(11) 0.010(9)
C196 0.062(13) 0.042(12) 0.074(17) 0.004(11) 0.001(12) 0.002(10)
C197 0.068(14) 0.096(18) 0.026(13) -0.009(11) -0.015(11) -0.016(12)
C198 0.056(12) 0.051(13) 0.074(16) 0.009(12) -0.016(11) -0.013(10)
C199 0.079(15) 0.077(16) 0.041(14) -0.013(12) 0.018(12) -0.004(12)
C200 0.046(10) 0.034(10) 0.055(14) -0.014(9) 0.013(10) -0.013(8)
C201 0.053(12) 0.044(12) 0.053(14) 0.002(10) 0.002(10) -0.010(9)
C202 0.029(9) 0.072(14) 0.073(15) -0.010(12) 0.010(10) -0.003(9)
C203 0.12(2) 0.046(14) 0.15(3) 0.001(17) 0.09(2) -0.026(14)
C204 0.12(2) 0.11(2) 0.09(2) 0.001(19) 0.016(18) -0.038(19)
C205 0.040(11) 0.051(13) 0.11(2) 0.016(13) -0.002(12) -0.007(10)
C206 0.064(13) 0.033(11) 0.090(18) -0.005(11) 0.011(13) -0.005(10)
C207 0.068(14) 0.074(15) 0.057(15) -0.006(12) 0.024(11) -0.012(12)
C208 0.059(12) 0.052(12) 0.065(14) -0.020(11) 0.037(11) -0.005(10)
C209 0.054(11) 0.057(13) 0.035(11) -0.008(10) 0.005(9) -0.007(9)
C210 0.075(14) 0.059(13) 0.056(14) -0.023(11) -0.007(12) -0.027(11)
C211 0.074(15) 0.083(18) 0.067(17) -0.023(14) 0.007(13) -0.011(13)
C212 0.079(16) 0.12(2) 0.036(13) 0.015(14) 0.015(12) 0.024(15)
C213 0.067(14) 0.11(2) 0.065(16) 0.032(15) 0.024(13) 0.007(14)
C214 0.054(12) 0.082(16) 0.035(12) 0.010(11) 0.000(10) -0.017(11)
C215 0.051(11) 0.072(14) 0.030(12) -0.005(10) -0.016(9) -0.017(10)
C216 0.057(12) 0.055(13) 0.058(14) 0.009(11) 0.016(11) -0.012(10)
C217 0.090(16) 0.048(13) 0.071(17) 0.030(12) -0.022(13) 0.006(12)
C218 0.063(13) 0.040(12) 0.083(17) -0.003(11) 0.022(12) -0.002(10)
C219 0.052(11) 0.050(12) 0.035(11) -0.003(9) 0.011(9) 0.006(9)
C220 0.060(12) 0.032(10) 0.037(11) -0.001(8) 0.000(9) -0.017(8)

loop_
_atom_type_symbol
_atom_type_description
_atom_type_scat_dispersion_real
_atom_type_scat_dispersion_imag
_atom_type_scat_source
C C 0.0033 0.0016 'International Tables Vol C Tables 4.2.6.8 and 6.1.1.4'
H H 0.0000 0.0000 'International Tables Vol C Tables 4.2.6.8 and 6.1.1.4'
N N 0.0061 0.0033 'International Tables Vol C Tables 4.2.6.8 and 6.1.1.4'
S S 0.1246 0.1234 'International Tables Vol C Tables 4.2.6.8 and 6.1.1.4'
Zn Zn 0.2839 1.4301 'International Tables Vol C Tables 4.2.6.8 and 6.1.1.4'

loop_
_geom_angle_atom_site_label_1
_geom_angle_atom_site_label_2
_geom_angle_atom_site_label_3
_geom_angle
S1 Zn1 S3 121.96(17)
S1 Zn1 S4 110.44(17)
S3 Zn1 S4 105.60(15)
S1 Zn1 S2 104.64(17)
S3 Zn1 S2 106.53(14)
S4 Zn1 S2 106.77(15)
S2 Zn2 S15 107.42(15)
S2 Zn2 S6 116.01(17)
S15 Zn2 S6 102.09(14)
S2 Zn2 S5 109.50(14)
S15 Zn2 S5 102.83(15)
S6 Zn2 S5 117.32(16)
S8 Zn3 S15 103.10(15)
S8 Zn3 S3 116.40(15)
S15 Zn3 S3 104.55(14)
S8 Zn3 S7 113.50(14)
S15 Zn3 S7 104.25(15)
S3 Zn3 S7 113.20(16)
S10 Zn4 S15 104.56(14)
S10 Zn4 S4 116.34(15)
S15 Zn4 S4 105.01(15)
S10 Zn4 S12 113.37(16)
S15 Zn4 S12 105.05(14)
S4 Zn4 S12 111.22(14)
N1 Zn5 S5 121.2(4)
N1 Zn5 S13 99.6(4)
S5 Zn5 S13 111.77(16)
N1 Zn5 S12 106.2(4)
S5 Zn5 S12 108.00(15)
S13 Zn5 S12 109.49(14)
N2 Zn6 S14 120.3(3)
N2 Zn6 S6 98.3(3)
S14 Zn6 S6 116.07(16)
N2 Zn6 S7 108.0(4)
S14 Zn6 S7 106.18(15)
S6 Zn6 S7 107.18(14)
S9 Zn7 S11 119.92(18)
S9 Zn7 S8 104.23(19)
S11 Zn7 S8 109.68(16)
S9 Zn7 S10 114.36(19)
S11 Zn7 S10 104.15(15)
S8 Zn7 S10 103.33(15)
S11 Zn8 S15 109.93(15)
S11 Zn8 S13 115.44(16)
S15 Zn8 S13 99.31(14)
S11 Zn8 S14 113.22(14)
S15 Zn8 S14 100.80(15)
S13 Zn8 S14 115.84(15)
S16 Zn9 S17 112.10(19)
S16 Zn9 S18 109.87(18)
S17 Zn9 S18 108.50(18)
S16 Zn9 S19 115.68(19)
S17 Zn9 S19 107.61(17)
S18 Zn9 S19 102.49(16)
S20 Zn10 S19 110.41(19)
S20 Zn10 S30 103.53(18)
S19 Zn10 S30 103.39(16)
S20 Zn10 S26 116.33(18)
S19 Zn10 S26 119.94(18)
S30 Zn10 S26 100.20(17)
S17 Zn11 S30 106.98(17)
S17 Zn11 S22 115.55(19)
S30 Zn11 S22 105.82(16)
S17 Zn11 S23 111.24(18)
S30 Zn11 S23 102.04(17)
S22 Zn11 S23 113.87(18)
S30 Zn12 S18 108.34(16)
S30 Zn12 S25 103.37(16)
S18 Zn12 S25 114.19(16)
S30 Zn12 S24 105.30(16)
S18 Zn12 S24 113.39(16)
S25 Zn12 S24 111.29(17)
N3 Zn13 S24 112.7(4)
N3 Zn13 S27 103.5(5)
S24 Zn13 S27 114.57(16)
N3 Zn13 S23 114.0(4)
S24 Zn13 S23 107.09(17)
S27 Zn13 S23 104.88(18)
S30 Zn14 S28 101.51(18)
S30 Zn14 S29 104.74(17)
S28 Zn14 S29 116.77(17)
S30 Zn14 S27 108.48(16)
S28 Zn14 S27 117.54(18)
S29 Zn14 S27 106.67(18)
N4 Zn15 S25 112.4(4)
N4 Zn15 S26 112.7(4)
S25 Zn15 S26 104.44(18)
N4 Zn15 S29 105.4(4)
S25 Zn15 S29 111.09(17)
S26 Zn15 S29 110.92(18)
S21 Zn16 S20 108.2(2)
S21 Zn16 S22 117.6(2)
S20 Zn16 S22 107.38(17)
S21 Zn16 S28 115.5(2)
S20 Zn16 S28 104.76(19)
S22 Zn16 S28 102.50(18)
C1 S1 Zn1 113.9(6)
C7 S2 Zn2 97.5(6)
C7 S2 Zn1 111.4(6)
Zn2 S2 Zn1 105.99(18)
C13 S3 Zn3 105.5(5)
C13 S3 Zn1 111.3(5)
Zn3 S3 Zn1 108.46(17)
C19 S4 Zn4 103.7(5)
C19 S4 Zn1 104.8(5)
Zn4 S4 Zn1 107.22(14)
C25 S5 Zn5 107.7(6)
C25 S5 Zn2 113.5(6)
Zn5 S5 Zn2 102.22(14)
C31 S6 Zn2 111.6(5)
C31 S6 Zn6 98.9(5)
Zn2 S6 Zn6 104.30(16)
C37 S7 Zn6 110.2(5)
C37 S7 Zn3 103.4(5)
Zn6 S7 Zn3 100.77(17)
C43 S8 Zn3 106.0(5)
C43 S8 Zn7 105.8(6)
Zn3 S8 Zn7 110.10(16)
C49 S9 Zn7 110.4(7)
C55 S10 Zn4 104.1(6)
C55 S10 Zn7 109.4(6)
Zn4 S10 Zn7 108.48(16)
C61 S11 Zn8 102.9(6)
C61 S11 Zn7 109.6(6)
Zn8 S11 Zn7 102.11(17)
C67 S12 Zn5 111.6(5)
C67 S12 Zn4 103.1(5)
Zn5 S12 Zn4 101.24(17)
C73 S13 Zn8 109.5(5)
C73 S13 Zn5 101.5(5)
Zn8 S13 Zn5 104.93(16)
C79 S14 Zn6 113.3(5)
C79 S14 Zn8 111.1(6)
Zn6 S14 Zn8 103.29(13)
Zn8 S15 Zn3 108.62(14)
Zn8 S15 Zn2 114.98(16)
Zn3 S15 Zn2 108.48(17)
Zn8 S15 Zn4 107.03(17)
Zn3 S15 Zn4 107.86(16)
Zn2 S15 Zn4 109.66(14)
C111 S16 Zn9 102.6(6)
C117 S17 Zn11 99.6(6)
C117 S17 Zn9 108.3(6)
Zn11 S17 Zn9 108.6(2)
C123 S18 Zn12 101.2(5)
C123 S18 Zn9 110.7(6)
Zn12 S18 Zn9 107.27(16)
C129 S19 Zn10 108.6(7)
C129 S19 Zn9 109.3(6)
Zn10 S19 Zn9 109.58(18)
C135 S20 Zn10 110.0(7)
C135 S20 Zn16 106.6(6)
Zn10 S20 Zn16 108.9(2)
C141 S21 Zn16 103.8(7)
C147 S22 Zn11 102.9(5)
C147 S22 Zn16 107.9(7)
Zn11 S22 Zn16 106.02(19)
C153 S23 Zn11 110.3(7)
C153 S23 Zn13 110.0(6)
Zn11 S23 Zn13 108.34(18)
C159 S24 Zn13 104.5(6)
C159 S24 Zn12 103.1(6)
Zn13 S24 Zn12 105.73(19)
C165 S25 Zn15 104.8(5)
C165 S25 Zn12 111.7(6)
Zn15 S25 Zn12 104.27(18)
C171 S26 Zn15 97.4(7)
C171 S26 Zn10 115.2(6)
Zn15 S26 Zn10 106.72(18)
C177 S27 Zn13 107.7(7)
C177 S27 Zn14 106.8(7)
Zn13 S27 Zn14 101.60(18)
C183 S28 Zn14 109.4(7)
C183 S28 Zn16 104.2(7)
Zn14 S28 Zn16 110.12(18)
C189 S29 Zn14 99.1(6)
C189 S29 Zn15 113.8(6)
Zn14 S29 Zn15 102.31(19)
Zn12 S30 Zn14 111.83(19)
Zn12 S30 Zn11 109.89(16)
Zn14 S30 Zn11 106.43(18)
Zn12 S30 Zn10 107.69(18)
Zn14 S30 Zn10 111.53(16)
Zn11 S30 Zn10 109.45(19)
C85 N1 C97 119.0(16)
C85 N1 Zn5 118.5(11)
C97 N1 Zn5 121.5(12)
C110 N2 C98 117.9(15)
C110 N2 Zn6 117.8(11)
C98 N2 Zn6 121.9(11)
C207 N3 C195 115.3(17)
C207 N3 Zn13 113.8(14)
C195 N3 Zn13 130.4(12)
C208 N4 C220 118.4(15)
C208 N4 Zn15 113.8(12)
C220 N4 Zn15 127.8(11)
C2 C1 C6 113.4(17)
C2 C1 S1 120.2(15)
C6 C1 S1 126.3(13)
C1 C2 C3 128(2)
C1 C2 H2 115.9
C3 C2 H2 115.9
C2 C3 C4 115.9(18)
C2 C3 H3 122.1
C4 C3 H3 122.1
C5 C4 C3 118(2)
C5 C4 H4 121.1
C3 C4 H4 121.1
C4 C5 C6 123.0(19)
C4 C5 H5 118.5
C6 C5 H5 118.5
C5 C6 C1 121.2(16)
C5 C6 H6 119.4
C1 C6 H6 119.4
C12 C7 C8 116.1(15)
C12 C7 S2 123.9(13)
C8 C7 S2 119.8(12)
C9 C8 C7 123.4(18)
C9 C8 H8 118.3
C7 C8 H8 118.3
C8 C9 C10 119.6(18)
C8 C9 H9 120.2
C10 C9 H9 120.2
C11 C10 C9 119.2(16)
C11 C10 H10 120.4
C9 C10 H10 120.4
C10 C11 C12 121.2(17)
C10 C11 H11 119.4
C12 C11 H11 119.4
C11 C12 C7 120.3(17)
C11 C12 H12 119.9
C7 C12 H12 119.9
C18 C13 C14 120.1(15)
C18 C13 S3 118.4(13)
C14 C13 S3 121.4(11)
C15 C14 C13 117.7(15)
C15 C14 H14 121.1
C13 C14 H14 121.1
C16 C15 C14 122.7(19)
C16 C15 H15 118.7
C14 C15 H15 118.7
C15 C16 C17 117.8(18)
C15 C16 H16 121.1
C17 C16 H16 121.1
C18 C17 C16 121.0(17)
C18 C17 H17 119.5
C16 C17 H17 119.5
C13 C18 C17 120.6(16)
C13 C18 H18 119.7
C17 C18 H18 119.7
C20 C19 C24 117.7(13)
C20 C19 S4 124.1(10)
C24 C19 S4 118.1(11)
C19 C20 C21 122.4(14)
C19 C20 H20 118.8
C21 C20 H20 118.8
C22 C21 C20 119.4(15)
C22 C21 H21 120.3
C20 C21 H21 120.3
C21 C22 C23 120.9(15)
C21 C22 H22 119.6
C23 C22 H22 119.6
C24 C23 C22 118.9(15)
C24 C23 H23 120.6
C22 C23 H23 120.6
C23 C24 C19 120.5(15)
C23 C24 H24 119.7
C19 C24 H24 119.7
C30 C25 C26 117.9(17)
C30 C25 S5 123.7(13)
C26 C25 S5 118.4(14)
C27 C26 C25 122(2)
C27 C26 H26 119.2
C25 C26 H26 119.2
C26 C27 C28 119(2)
C26 C27 H27 120.4
C28 C27 H27 120.4
C27 C28 C29 122(2)
C27 C28 H28 118.9
C29 C28 H28 118.9
C28 C29 C30 119(2)
C28 C29 H29 120.6
C30 C29 H29 120.6
C25 C30 C29 120.2(19)
C25 C30 H30 119.9
C29 C30 H30 119.9
C36 C31 C32 119.3(16)
C36 C31 S6 124.0(13)
C32 C31 S6 116.7(14)
C33 C32 C31 118.5(18)
C33 C32 H32 120.7
C31 C32 H32 120.7
C34 C33 C32 119.8(18)
C34 C33 H33 120.1
C32 C33 H33 120.1
C35 C34 C33 122.2(18)
C35 C34 H34 118.9
C33 C34 H34 118.9
C34 C35 C36 118.2(19)
C34 C35 H35 120.9
C36 C35 H35 120.9
C31 C36 C35 121.8(17)
C31 C36 H36 119.1
C35 C36 H36 119.1
C42 C37 C38 118.5(13)
C42 C37 S7 118.1(11)
C38 C37 S7 123.4(12)
C39 C38 C37 120.1(16)
C39 C38 H38 119.9
C37 C38 H38 119.9
C40 C39 C38 121.3(16)
C40 C39 H39 119.3
C38 C39 H39 119.3
C39 C40 C41 119.8(16)
C39 C40 H40 120.1
C41 C40 H40 120.1
C40 C41 C42 118.8(17)
C40 C41 H41 120.6
C42 C41 H41 120.6
C37 C42 C41 121.4(15)
C37 C42 H42 119.3
C41 C42 H42 119.3
C48 C43 C44 118.3(16)
C48 C43 S8 125.5(14)
C44 C43 S8 116.2(12)
C43 C44 C45 122.4(16)
C43 C44 H44 118.8
C45 C44 H44 118.8
C46 C45 C44 117.8(16)
C46 C45 H45 121.1
C44 C45 H45 121.1
C47 C46 C45 119.2(16)
C47 C46 H46 120.4
C45 C46 H46 120.4
C46 C47 C48 122.8(17)
C46 C47 H47 118.6
C48 C47 H47 118.6
C43 C48 C47 119.3(17)
C43 C48 H48 120.3
C47 C48 H48 120.3
C54 C49 C50 112(2)
C54 C49 S9 126.4(16)
C50 C49 S9 120.7(17)
C51 C50 C49 124(2)
C51 C50 H50 117.8
C49 C50 H50 117.8
C52 C51 C50 118(2)
C52 C51 H51 120.9
C50 C51 H51 120.9
C51 C52 C53 122(3)
C51 C52 H52 119.1
C53 C52 H52 119.1
C54 C53 C52 114(3)
C54 C53 H53 122.8
C52 C53 H53 122.8
C49 C54 C53 128(2)
C49 C54 H54 115.9
C53 C54 H54 115.9
C60 C55 C56 115.6(17)
C60 C55 S10 121.5(14)
C56 C55 S10 122.7(13)
C57 C56 C55 119.9(19)
C57 C56 H56 120.0
C55 C56 H56 120.0
C58 C57 C56 122(2)
C58 C57 H57 119.0
C56 C57 H57 119.0
C59 C58 C57 119(2)
C59 C58 H58 120.5
C57 C58 H58 120.5
C58 C59 C60 119.3(17)
C58 C59 H59 120.3
C60 C59 H59 120.3
C59 C60 C55 124.1(17)
C59 C60 H60 118.0
C55 C60 H60 118.0
C62 C61 C66 118.9(16)
C62 C61 S11 117.9(13)
C66 C61 S11 123.2(14)
C63 C62 C61 121.7(19)
C63 C62 H62 119.1
C61 C62 H62 119.1
C64 C63 C62 119(2)
C64 C63 H63 120.3
C62 C63 H63 120.3
C63 C64 C65 120.5(17)
C63 C64 H64 119.8
C65 C64 H64 119.8
C66 C65 C64 119.1(17)
C66 C65 H65 120.5
C64 C65 H65 120.5
C61 C66 C65 120.2(17)
C61 C66 H66 119.9
C65 C66 H66 119.9
C72 C67 C68 119.0(13)
C72 C67 S12 116.7(11)
C68 C67 S12 124.3(12)
C69 C68 C67 120.2(15)
C69 C68 H68 119.9
C67 C68 H68 119.9
C68 C69 C70 120.1(13)
C68 C69 H69 120.0
C70 C69 H69 120.0
C71 C70 C69 118.8(14)
C71 C70 H70 120.6
C69 C70 H70 120.6
C70 C71 C72 123.0(16)
C70 C71 H71 118.5
C72 C71 H71 118.5
C67 C72 C71 118.8(14)
C67 C72 H72 120.6
C71 C72 H72 120.6
C74 C73 C78 123.3(15)
C74 C73 S13 121.7(12)
C78 C73 S13 114.9(13)
C73 C74 C75 118.2(17)
C73 C74 H74 120.9
C75 C74 H74 120.9
C76 C75 C74 119(2)
C76 C75 H75 120.6
C74 C75 H75 120.6
C77 C76 C75 120(2)
C77 C76 H76 120.1
C75 C76 H76 120.1
C76 C77 C78 122.5(19)
C76 C77 H77 118.8
C78 C77 H77 118.8
C73 C78 C77 116.8(17)
C73 C78 H78 121.6
C77 C78 H78 121.6
C84 C79 C80 120.1(14)
C84 C79 S14 122.6(12)
C80 C79 S14 117.2(13)
C81 C80 C79 117.7(16)
C81 C80 H80 121.1
C79 C80 H80 121.1
C80 C81 C82 120.8(16)
C80 C81 H81 119.6
C82 C81 H81 119.6
C83 C82 C81 120.3(18)
C83 C82 H82 119.8
C81 C82 H82 119.8
C82 C83 C84 120(2)
C82 C83 H83 120.1
C84 C83 H83 120.1
C79 C84 C83 121.1(17)
C79 C84 H84 119.4
C83 C84 H84 119.4
N1 C85 C86 124.8(16)
N1 C85 H85 117.6
C86 C85 H85 117.6
C91 C86 C87 122.4(18)
C91 C86 C85 117.0(16)
C87 C86 C85 120.6(16)
C88 C87 C86 121(2)
C88 C87 H87 119.6
C86 C87 H87 119.6
C87 C88 C89 120(2)
C87 C88 H88 120.0
C89 C88 H88 120.0
C88 C89 C90 121(2)
C88 C89 H89 119.3
C90 C89 H89 119.3
C89 C90 C91 118.2(18)
C89 C90 H90 120.9
C91 C90 H90 120.9
C86 C91 C92 121.1(17)
C86 C91 C90 117.1(18)
C92 C91 C90 121.7(17)
C93 C92 C91 125.9(18)
C93 C92 C97 116.3(17)
C91 C92 C97 117.9(14)
C94 C93 C92 123.2(19)
C94 C93 H93 118.4
C92 C93 H93 118.4
C93 C94 C95 120.6(18)
C93 C94 H94 119.7
C95 C94 H94 119.7
C96 C95 C94 118.6(19)
C96 C95 H95 120.7
C94 C95 H95 120.7
C97 C96 C95 121.5(17)
C97 C96 H96 119.3
C95 C96 H96 119.3
C96 C97 N1 120.1(16)
C96 C97 C92 119.8(15)
N1 C97 C92 120.1(15)
C99 C98 C103 120.4(14)
C99 C98 N2 118.3(14)
C103 C98 N2 121.1(15)
C100 C99 C98 119.5(16)
C100 C99 H99 120.2
C98 C99 H99 120.2
C101 C100 C99 121.3(18)
C101 C100 H100 119.3
C99 C100 H100 119.3
C100 C101 C102 121.1(16)
C100 C101 H101 119.5
C102 C101 H101 119.5
C103 C102 C101 117.6(17)
C103 C102 H102 121.2
C101 C102 H102 121.2
C98 C103 C102 120.0(16)
C98 C103 C104 119.2(15)
C102 C103 C104 120.8(16)
C109 C104 C105 116.1(16)
C109 C104 C103 118.3(15)
C105 C104 C103 125.7(15)
C106 C105 C104 122.0(18)
C106 C105 H105 119.0
C104 C105 H105 119.0
C105 C106 C107 122(2)
C105 C106 H106 119.0
C107 C106 H106 119.0
C106 C107 C108 118(2)
C106 C107 H107 120.9
C108 C107 H107 120.9
C107 C108 C109 120.7(18)
C107 C108 H108 119.6
C109 C108 H108 119.6
C104 C109 C108 121.0(17)
C104 C109 C110 119.2(16)
C108 C109 C110 119.7(17)
N2 C110 C109 124.2(17)
N2 C110 H110 117.9
C109 C110 H110 117.9
C116 C111 C112 114(2)
C116 C111 S16 122.0(19)
C112 C111 S16 123.5(16)
C113 C112 C111 127(2)
C113 C112 H112 116.4
C111 C112 H112 116.4
C112 C113 C114 115(3)
C112 C113 H113 122.6
C114 C113 H113 122.6
C115 C114 C113 122(3)
C115 C114 H114 119.2
C113 C114 H114 119.2
C114 C115 C116 121(3)
C114 C115 H115 119.7
C116 C115 H115 119.7
C111 C116 C115 121(3)
C111 C116 H116 119.5
C115 C116 H116 119.5
C122 C117 C118 119(2)
C122 C117 S17 122.9(15)
C118 C117 S17 118.3(18)
C117 C118 C119 116(3)
C117 C118 H118 122.2
C119 C118 H118 122.2
C120 C119 C118 125(3)
C120 C119 H119 117.5
C118 C119 H119 117.5
C119 C120 C121 123(2)
C119 C120 H120 118.5
C121 C120 H120 118.5
C120 C121 C122 113(2)
C120 C121 H121 123.7
C122 C121 H121 123.7
C117 C122 C121 125(2)
C117 C122 H122 117.7
C121 C122 H122 117.7
C124 C123 C128 117.1(17)
C124 C123 S18 123.5(15)
C128 C123 S18 119.4(14)
C123 C124 C125 121.3(19)
C123 C124 H124 119.3
C125 C124 H124 119.3
C126 C125 C124 120(2)
C126 C125 H125 120.1
C124 C125 H125 120.1
C125 C126 C127 121(2)
C125 C126 H126 119.6
C127 C126 H126 119.6
C126 C127 C128 117(2)
C126 C127 H127 121.5
C128 C127 H127 121.5
C123 C128 C127 124(2)
C123 C128 H128 118.2
C127 C128 H128 118.2
C134 C129 C130 118(2)
C134 C129 S19 126.5(17)
C130 C129 S19 115.3(18)
C129 C130 C131 118(2)
C129 C130 H130 120.9
C131 C130 H130 120.9
C132 C131 C130 120(2)
C132 C131 H131 120.1
C130 C131 H131 120.1
C133 C132 C131 120(2)
C133 C132 H132 119.8
C131 C132 H132 119.8
C132 C133 C134 120(2)
C132 C133 H133 119.8
C134 C133 H133 119.8
C129 C134 C133 123(2)
C129 C134 H134 118.4
C133 C134 H134 118.4
C140 C135 C136 119.0(18)
C140 C135 S20 124.8(18)
C136 C135 S20 116.2(16)
C135 C136 C137 118(2)
C135 C136 H136 121.1
C137 C136 H136 121.1
C138 C137 C136 121(3)
C138 C137 H137 119.5
C136 C137 H137 119.5
C139 C138 C137 121(2)
C139 C138 H138 119.5
C137 C138 H138 119.5
C138 C139 C140 119(2)
C138 C139 H139 120.3
C140 C139 H139 120.3
C135 C140 C139 122(2)
C135 C140 H140 119.2
C139 C140 H140 119.2
C142 C141 C146 123(3)
C142 C141 S21 117(2)
C146 C141 S21 120(2)
C141 C142 C143 124(3)
C141 C142 H142 118.2
C143 C142 H142 118.2
C142 C143 C144 113(2)
C142 C143 H143 123.5
C144 C143 H143 123.5
C145 C144 C143 120(3)
C145 C144 H144 120.0
C143 C144 H144 120.0
C146 C145 C144 120(3)
C146 C145 H145 119.8
C144 C145 H145 119.8
C145 C146 C141 120(3)
C145 C146 H146 119.9
C141 C146 H146 119.9
C148 C147 C152 120(2)
C148 C147 S22 119.8(17)
C152 C147 S22 120.4(16)
C149 C148 C147 122(2)
C149 C148 H148 118.9
C147 C148 H148 118.9
C148 C149 C150 120(3)
C148 C149 H149 120.0
C150 C149 H149 120.0
C149 C150 C151 122(3)
C149 C150 H150 119.1
C151 C150 H150 119.1
C150 C151 C152 118(3)
C150 C151 H151 121.0
C152 C151 H151 121.0
C151 C152 C147 118(2)
C151 C152 H152 120.9
C147 C152 H152 120.9
C154 C153 C158 118.2(19)
C154 C153 S23 124.3(15)
C158 C153 S23 117.4(17)
C153 C154 C155 121(2)
C153 C154 H154 119.3
C155 C154 H154 119.3
C156 C155 C154 120(2)
C156 C155 H155 120.0
C154 C155 H155 120.0
C157 C156 C155 121(2)
C157 C156 H156 119.7
C155 C156 H156 119.7
C156 C157 C158 119(2)
C156 C157 H157 120.5
C158 C157 H157 120.5
C157 C158 C153 120(2)
C157 C158 H158 119.9
C153 C158 H158 119.9
C164 C159 C160 118.5(17)
C164 C159 S24 118.2(14)
C160 C159 S24 123.3(15)
C161 C160 C159 121(2)
C161 C160 H160 119.4
C159 C160 H160 119.4
C162 C161 C160 122(2)
C162 C161 H161 119.0
C160 C161 H161 119.0
C163 C162 C161 116.6(19)
C163 C162 H162 121.7
C161 C162 H162 121.7
C162 C163 C164 123(2)
C162 C163 H163 118.5
C164 C163 H163 118.5
C159 C164 C163 118.8(19)
C159 C164 H164 120.6
C163 C164 H164 120.6
C170 C165 C166 120.4(18)
C170 C165 S25 121.2(14)
C166 C165 S25 118.0(17)
C165 C166 C167 121(2)
C165 C166 H166 119.7
C167 C166 H166 119.7
C168 C167 C166 120(2)
C168 C167 H167 119.8
C166 C167 H167 119.8
C167 C168 C169 119(2)
C167 C168 H168 120.7
C169 C168 H168 120.7
C170 C169 C168 121(2)
C170 C169 H169 119.7
C168 C169 H169 119.7
C165 C170 C169 118.9(18)
C165 C170 H170 120.5
C169 C170 H170 120.5
C176 C171 C172 118(2)
C176 C171 S26 119.6(17)
C172 C171 S26 122.4(13)
C173 C172 C171 120.4(19)
C173 C172 H172 119.8
C171 C172 H172 119.8
C174 C173 C172 119(2)
C174 C173 H173 120.5
C172 C173 H173 120.5
C175 C174 C173 124(2)
C175 C174 H174 118.2
C173 C174 H174 118.2
C174 C175 C176 117.5(19)
C174 C175 H175 121.2
C176 C175 H175 121.2
C171 C176 C175 121(2)
C171 C176 H176 119.4
C175 C176 H176 119.4
C182 C177 C178 116.6(18)
C182 C177 S27 121.8(15)
C178 C177 S27 121.3(16)
C179 C178 C177 120(2)
C179 C178 H178 120.1
C177 C178 H178 120.1
C180 C179 C178 122(2)
C180 C179 H179 119.2
C178 C179 H179 119.2
C179 C180 C181 123(2)
C179 C180 H180 118.3
C181 C180 H180 118.3
C180 C181 C182 115.8(19)
C180 C181 H181 122.1
C182 C181 H181 122.1
C177 C182 C181 122.6(18)
C177 C182 H182 118.7
C181 C182 H182 118.7
C184 C183 C188 114.7(17)
C184 C183 S28 122.1(15)
C188 C183 S28 123.1(14)
C183 C184 C185 121(2)
C183 C184 H184 119.4
C185 C184 H184 119.4
C186 C185 C184 124(2)
C186 C185 H185 118.1
C184 C185 H185 118.1
C187 C186 C185 118(2)
C187 C186 H186 121.1
C185 C186 H186 121.1
C186 C187 C188 120.8(19)
C186 C187 H187 119.6
C188 C187 H187 119.6
C183 C188 C187 121.4(17)
C183 C188 H188 119.3
C187 C188 H188 119.3
C190 C189 C194 119.3(17)
C190 C189 S29 122.9(14)
C194 C189 S29 117.8(14)
C189 C190 C191 121(2)
C189 C190 H190 119.7
C191 C190 H190 119.7
C192 C191 C190 118(2)
C192 C191 H191 120.9
C190 C191 H191 120.9
C193 C192 C191 124(2)
C193 C192 H192 118.1
C191 C192 H192 118.1
C192 C193 C194 117(2)
C192 C193 H193 121.5
C194 C193 H193 121.5
C189 C194 C193 121(2)
C189 C194 H194 119.6
C193 C194 H194 119.6
C196 C195 C200 122(2)
C196 C195 N3 115.3(17)
C200 C195 N3 122.5(17)
C195 C196 C197 117(2)
C195 C196 H196 121.3
C197 C196 H196 121.3
C198 C197 C196 121(2)
C198 C197 H197 119.5
C196 C197 H197 119.5
C197 C198 C199 122(2)
C197 C198 H198 119.2
C199 C198 H198 119.2
C198 C199 C200 119(2)
C198 C199 H199 120.4
C200 C199 H199 120.4
C195 C200 C201 118.9(18)
C195 C200 C199 118.5(18)
C201 C200 C199 122.6(17)
C206 C201 C202 117.7(18)
C206 C201 C200 116.9(17)
C202 C201 C200 125.4(19)
C201 C202 C203 118(2)
C201 C202 H202 121.2
C203 C202 H202 121.2
C204 C203 C202 123(2)
C204 C203 H203 118.7
C202 C203 H203 118.7
C205 C204 C203 121(3)
C205 C204 H204 119.7
C203 C204 H204 119.7
C204 C205 C206 120(3)
C204 C205 H205 119.9
C206 C205 H205 119.9
C207 C206 C201 121(2)
C207 C206 C205 118(2)
C201 C206 C205 121.1(18)
N3 C207 C206 125(2)
N3 C207 H207 117.6
C206 C207 H207 117.6
N4 C208 C209 125.0(18)
N4 C208 H208 117.5
C209 C208 H208 117.5
C210 C209 C208 121.8(18)
C210 C209 C214 119.4(17)
C208 C209 C214 118.8(16)
C211 C210 C209 123(2)
C211 C210 H210 118.3
C209 C210 H210 118.3
C210 C211 C212 117(2)
C210 C211 H211 121.3
C212 C211 H211 121.3
C213 C212 C211 121(2)
C213 C212 H212 119.7
C211 C212 H212 119.7
C214 C213 C212 124(2)
C214 C213 H213 118.2
C212 C213 H213 118.2
C213 C214 C215 130(2)
C213 C214 C209 115(2)
C215 C214 C209 114.5(16)
C220 C215 C214 122.9(18)
C220 C215 C216 117.0(17)
C214 C215 C216 119.9(18)
C217 C216 C215 120.5(18)
C217 C216 H216 119.7
C215 C216 H216 119.7
C216 C217 C218 121.4(19)
C216 C217 H217 119.3
C218 C217 H217 119.3
C219 C218 C217 119.3(19)
C219 C218 H218 120.4
C217 C218 H218 120.4
C218 C219 C220 122.2(17)
C218 C219 H219 118.9
C220 C219 H219 118.9
N4 C220 C219 120.2(15)
N4 C220 C215 120.1(16)
C219 C220 C215 119.6(16)

loop_
_geom_bond_atom_site_label_1
_geom_bond_atom_site_label_2
_geom_bond_distance
Zn1 S1 2.296(5)
Zn1 S3 2.388(4)
Zn1 S4 2.390(5)
Zn1 S2 2.396(4)
Zn2 S2 2.329(4)
Zn2 S15 2.344(4)
Zn2 S6 2.354(4)
Zn2 S5 2.364(4)
Zn3 S8 2.322(4)
Zn3 S15 2.341(4)
Zn3 S3 2.344(4)
Zn3 S7 2.379(4)
Zn4 S10 2.340(4)
Zn4 S15 2.345(4)
Zn4 S4 2.344(4)
Zn4 S12 2.385(4)
Zn5 N1 2.053(15)
Zn5 S5 2.336(4)
Zn5 S13 2.366(4)
Zn5 S12 2.370(4)
Zn6 N2 2.028(15)
Zn6 S14 2.344(4)
Zn6 S6 2.356(4)
Zn6 S7 2.365(4)
Zn7 S9 2.279(5)
Zn7 S11 2.360(5)
Zn7 S8 2.395(5)
Zn7 S10 2.408(4)
Zn8 S11 2.323(4)
Zn8 S15 2.325(4)
Zn8 S13 2.359(4)
Zn8 S14 2.359(4)
Zn9 S16 2.306(5)
Zn9 S17 2.363(5)
Zn9 S18 2.385(5)
Zn9 S19 2.419(4)
Zn10 S20 2.326(6)
Zn10 S19 2.345(4)
Zn10 S30 2.366(5)
Zn10 S26 2.394(5)
Zn11 S17 2.320(5)
Zn11 S30 2.338(5)
Zn11 S22 2.345(5)
Zn11 S23 2.364(5)
Zn12 S30 2.319(5)
Zn12 S18 2.322(4)
Zn12 S25 2.355(5)
Zn12 S24 2.363(5)
Zn13 N3 2.047(16)
Zn13 S24 2.329(5)
Zn13 S27 2.352(5)
Zn13 S23 2.371(5)
Zn14 S30 2.328(4)
Zn14 S28 2.336(5)
Zn14 S29 2.356(5)
Zn14 S27 2.364(5)
Zn15 N4 2.077(13)
Zn15 S25 2.342(4)
Zn15 S26 2.354(6)
Zn15 S29 2.368(5)
Zn16 S21 2.305(7)
Zn16 S20 2.376(5)
Zn16 S22 2.378(5)
Zn16 S28 2.397(6)
S1 C1 1.708(18)
S2 C7 1.750(16)
S3 C13 1.789(16)
S4 C19 1.764(14)
S5 C25 1.773(18)
S6 C31 1.807(16)
S7 C37 1.798(14)
S8 C43 1.777(16)
S9 C49 1.65(2)
S10 C55 1.742(18)
S11 C61 1.778(16)
S12 C67 1.785(13)
S13 C73 1.770(15)
S14 C79 1.763(14)
S16 C111 1.76(2)
S17 C117 1.780(19)
S18 C123 1.764(16)
S19 C129 1.77(2)
S20 C135 1.784(18)
S21 C141 1.83(3)
S22 C147 1.81(2)
S23 C153 1.783(18)
S24 C159 1.780(16)
S25 C165 1.799(18)
S26 C171 1.74(2)
S27 C177 1.76(2)
S28 C183 1.713(19)
S29 C189 1.790(16)
N1 C85 1.31(2)
N1 C97 1.413(19)
N2 C110 1.32(2)
N2 C98 1.436(18)
N3 C207 1.33(2)
N3 C195 1.45(2)
N4 C208 1.30(2)
N4 C220 1.40(2)
C1 C2 1.37(2)
C1 C6 1.40(2)
C2 C3 1.40(3)
C2 H2 0.9500
C3 C4 1.43(3)
C3 H3 0.9500
C4 C5 1.37(2)
C4 H4 0.9500
C5 C6 1.41(2)
C5 H5 0.9500
C6 H6 0.9500
C7 C12 1.41(2)
C7 C8 1.41(2)
C8 C9 1.36(2)
C8 H8 0.9500
C9 C10 1.40(3)
C9 H9 0.9500
C10 C11 1.38(2)
C10 H10 0.9500
C11 C12 1.40(2)
C11 H11 0.9500
C12 H12 0.9500
C13 C18 1.36(2)
C13 C14 1.40(2)
C14 C15 1.39(2)
C14 H14 0.9500
C15 C16 1.35(3)
C15 H15 0.9500
C16 C17 1.39(2)
C16 H16 0.9500
C17 C18 1.37(2)
C17 H17 0.9500
C18 H18 0.9500
C19 C20 1.353(19)
C19 C24 1.42(2)
C20 C21 1.402(19)
C20 H20 0.9500
C21 C22 1.35(2)
C21 H21 0.9500
C22 C23 1.39(2)
C22 H22 0.9500
C23 C24 1.40(2)
C23 H23 0.9500
C24 H24 0.9500
C25 C30 1.36(2)
C25 C26 1.41(2)
C26 C27 1.34(3)
C26 H26 0.9500
C27 C28 1.35(3)
C27 H27 0.9500
C28 C29 1.35(3)
C28 H28 0.9500
C29 C30 1.40(2)
C29 H29 0.9500
C30 H30 0.9500
C31 C36 1.34(2)
C31 C32 1.42(2)
C32 C33 1.39(3)
C32 H32 0.9500
C33 C34 1.36(2)
C33 H33 0.9500
C34 C35 1.35(2)
C34 H34 0.9500
C35 C36 1.40(2)
C35 H35 0.9500
C36 H36 0.9500
C37 C42 1.37(2)
C37 C38 1.40(2)
C38 C39 1.37(2)
C38 H38 0.9500
C39 C40 1.36(2)
C39 H39 0.9500
C40 C41 1.38(2)
C40 H40 0.9500
C41 C42 1.40(2)
C41 H41 0.9500
C42 H42 0.9500
C43 C48 1.37(2)
C43 C44 1.40(2)
C44 C45 1.40(2)
C44 H44 0.9500
C45 C46 1.40(2)
C45 H45 0.9500
C46 C47 1.36(2)
C46 H46 0.9500
C47 C48 1.40(2)
C47 H47 0.9500
C48 H48 0.9500
C49 C54 1.35(3)
C49 C50 1.42(3)
C50 C51 1.41(3)
C50 H50 0.9500
C51 C52 1.34(3)
C51 H51 0.9500
C52 C53 1.44(3)
C52 H52 0.9500
C53 C54 1.40(3)
C53 H53 0.9500
C54 H54 0.9500
C55 C60 1.40(2)
C55 C56 1.40(3)
C56 C57 1.39(3)
C56 H56 0.9500
C57 C58 1.38(3)
C57 H57 0.9500
C58 C59 1.36(3)
C58 H58 0.9500
C59 C60 1.37(2)
C59 H59 0.9500
C60 H60 0.9500
C61 C62 1.39(2)
C61 C66 1.39(2)
C62 C63 1.38(2)
C62 H62 0.9500
C63 C64 1.38(3)
C63 H63 0.9500
C64 C65 1.41(3)
C64 H64 0.9500
C65 C66 1.41(2)
C65 H65 0.9500
C66 H66 0.9500
C67 C72 1.38(2)
C67 C68 1.408(19)
C68 C69 1.39(2)
C68 H68 0.9500
C69 C70 1.40(2)
C69 H69 0.9500
C70 C71 1.34(2)
C70 H70 0.9500
C71 C72 1.40(2)
C71 H71 0.9500
C72 H72 0.9500
C73 C74 1.37(2)
C73 C78 1.38(2)
C74 C75 1.42(2)
C74 H74 0.9500
C75 C76 1.40(3)
C75 H75 0.9500
C76 C77 1.36(3)
C76 H76 0.9500
C77 C78 1.39(3)
C77 H77 0.9500
C78 H78 0.9500
C79 C84 1.33(2)
C79 C80 1.42(2)
C80 C81 1.39(2)
C80 H80 0.9500
C81 C82 1.39(3)
C81 H81 0.9500
C82 C83 1.33(3)
C82 H82 0.9500
C83 C84 1.42(2)
C83 H83 0.9500
C84 H84 0.9500
C85 C86 1.42(2)
C85 H85 0.9500
C86 C91 1.40(2)
C86 C87 1.40(2)
C87 C88 1.33(3)
C87 H87 0.9500
C88 C89 1.41(3)
C88 H88 0.9500
C89 C90 1.42(3)
C89 H89 0.9500
C90 C91 1.45(2)
C90 H90 0.9500
C91 C92 1.40(2)
C92 C93 1.40(2)
C92 C97 1.44(2)
C93 C94 1.33(3)
C93 H93 0.9500
C94 C95 1.40(3)
C94 H94 0.9500
C95 C96 1.39(2)
C95 H95 0.9500
C96 C97 1.37(2)
C96 H96 0.9500
C98 C99 1.39(2)
C98 C103 1.40(2)
C99 C100 1.38(2)
C99 H99 0.9500
C100 C101 1.36(2)
C100 H100 0.9500
C101 C102 1.42(3)
C101 H101 0.9500
C102 C103 1.42(2)
C102 H102 0.9500
C103 C104 1.45(2)
C104 C109 1.40(2)
C104 C105 1.40(2)
C105 C106 1.36(3)
C105 H105 0.9500
C106 C107 1.37(3)
C106 H106 0.9500
C107 C108 1.38(3)
C107 H107 0.9500
C108 C109 1.40(2)
C108 H108 0.9500
C109 C110 1.43(2)
C110 H110 0.9500
C111 C116 1.37(3)
C111 C112 1.40(3)
C112 C113 1.37(3)
C112 H112 0.9500
C113 C114 1.37(4)
C113 H113 0.9500
C114 C115 1.36(3)
C114 H114 0.9500
C115 C116 1.40(3)
C115 H115 0.9500
C116 H116 0.9500
C117 C122 1.36(3)
C117 C118 1.40(3)
C118 C119 1.38(3)
C118 H118 0.9500
C119 C120 1.29(4)
C119 H119 0.9500
C120 C121 1.40(4)
C120 H120 0.9500
C121 C122 1.42(3)
C121 H121 0.9500
C122 H122 0.9500
C123 C124 1.38(2)
C123 C128 1.37(3)
C124 C125 1.41(3)
C124 H124 0.9500
C125 C126 1.37(3)
C125 H125 0.9500
C126 C127 1.39(3)
C126 H126 0.9500
C127 C128 1.41(3)
C127 H127 0.9500
C128 H128 0.9500
C129 C134 1.28(3)
C129 C130 1.40(3)
C130 C131 1.42(3)
C130 H130 0.9500
C131 C132 1.37(3)
C131 H131 0.9500
C132 C133 1.25(3)
C132 H132 0.9500
C133 C134 1.44(3)
C133 H133 0.9500
C134 H134 0.9500
C135 C140 1.35(3)
C135 C136 1.41(3)
C136 C137 1.41(3)
C136 H136 0.9500
C137 C138 1.36(3)
C137 H137 0.9500
C138 C139 1.33(3)
C138 H138 0.9500
C139 C140 1.40(3)
C139 H139 0.9500
C140 H140 0.9500
C141 C142 1.30(3)
C141 C146 1.37(3)
C142 C143 1.43(3)
C142 H142 0.9500
C143 C144 1.48(3)
C143 H143 0.9500
C144 C145 1.41(4)
C144 H144 0.9500
C145 C146 1.34(3)
C145 H145 0.9500
C146 H146 0.9500
C147 C148 1.37(3)
C147 C152 1.44(3)
C148 C149 1.33(3)
C148 H148 0.9500
C149 C150 1.38(4)
C149 H149 0.9500
C150 C151 1.39(4)
C150 H150 0.9500
C151 C152 1.42(3)
C151 H151 0.9500
C152 H152 0.9500
C153 C154 1.32(3)
C153 C158 1.41(2)
C154 C155 1.38(3)
C154 H154 0.9500
C155 C156 1.37(3)
C155 H155 0.9500
C156 C157 1.33(3)
C156 H156 0.9500
C157 C158 1.39(3)
C157 H157 0.9500
C158 H158 0.9500
C159 C164 1.33(2)
C159 C160 1.38(2)
C160 C161 1.37(2)
C160 H160 0.9500
C161 C162 1.36(3)
C161 H161 0.9500
C162 C163 1.34(3)
C162 H162 0.9500
C163 C164 1.42(3)
C163 H163 0.9500
C164 H164 0.9500
C165 C170 1.38(2)
C165 C166 1.38(2)
C166 C167 1.39(3)
C166 H166 0.9500
C167 C168 1.36(3)
C167 H167 0.9500
C168 C169 1.42(3)
C168 H168 0.9500
C169 C170 1.40(3)
C169 H169 0.9500
C170 H170 0.9500
C171 C176 1.38(2)
C171 C172 1.46(3)
C172 C173 1.40(3)
C172 H172 0.9500
C173 C174 1.38(3)
C173 H173 0.9500
C174 C175 1.37(3)
C174 H174 0.9500
C175 C176 1.46(3)
C175 H175 0.9500
C176 H176 0.9500
C177 C182 1.39(3)
C177 C178 1.43(3)
C178 C179 1.38(3)
C178 H178 0.9500
C179 C180 1.32(3)
C179 H179 0.9500
C180 C181 1.39(3)
C180 H180 0.9500
C181 C182 1.43(2)
C181 H181 0.9500
C182 H182 0.9500
C183 C184 1.37(3)
C183 C188 1.42(2)
C184 C185 1.41(3)
C184 H184 0.9500
C185 C186 1.35(3)
C185 H185 0.9500
C186 C187 1.33(3)
C186 H186 0.9500
C187 C188 1.45(2)
C187 H187 0.9500
C188 H188 0.9500
C189 C190 1.38(3)
C189 C194 1.40(2)
C190 C191 1.41(2)
C190 H190 0.9500
C191 C192 1.37(3)
C191 H191 0.9500
C192 C193 1.36(3)
C192 H192 0.9500
C193 C194 1.43(2)
C193 H193 0.9500
C194 H194 0.9500
C195 C196 1.38(2)
C195 C200 1.41(2)
C196 C197 1.45(3)
C196 H196 0.9500
C197 C198 1.37(3)
C197 H197 0.9500
C198 C199 1.37(3)
C198 H198 0.9500
C199 C200 1.44(3)
C199 H199 0.9500
C200 C201 1.42(2)
C201 C206 1.42(3)
C201 C202 1.42(2)
C202 C203 1.43(3)
C202 H202 0.9500
C203 C204 1.41(4)
C203 H203 0.9500
C204 C205 1.28(3)
C204 H204 0.9500
C205 C206 1.47(3)
C205 H205 0.9500
C206 C207 1.38(3)
C207 H207 0.9500
C208 C209 1.42(2)
C208 H208 0.9500
C209 C210 1.41(2)
C209 C214 1.45(3)
C210 C211 1.34(3)
C210 H210 0.9500
C211 C212 1.41(3)
C211 H211 0.9500
C212 C213 1.38(3)
C212 H212 0.9500
C213 C214 1.38(2)
C213 H213 0.9500
C214 C215 1.41(3)
C215 C220 1.40(2)
C215 C216 1.44(3)
C216 C217 1.34(3)
C216 H216 0.9500
C217 C218 1.41(3)
C217 H217 0.9500
C218 C219 1.33(2)
C218 H218 0.9500
C219 C220 1.40(2)
C219 H219 0.9500
